data_4101363
loop_
_publ_author_name
'Matano, Yoshihiro'
'Miyajima, Tooru'
'Nakabuchi, Takashi'
'Imahori, Hiroshi'
'Ochi, Noriaki'
'Sakaki, Shigeyoshi'

_publ_section_title
;
 Phosphorus-containing hybrid calixphyrins: promising mixed-donor
 ligands for visible and efficient palladium catalysts.
;
_journal_issue 36
_journal_name_full 'Journal of the American Chemical Society'
_journal_page_first 11760
_journal_page_last 11761
_journal_paper_doi 10.1021/ja0640039
_journal_volume 128
_journal_year 2006
_chemical_formula_moiety 'C92 H82 Cl4 N4 P2 S2 '
_chemical_formula_sum 'C92 H82 Cl4 N4 P2 S2'
_chemical_formula_weight 1511.57
_space_group_IT_number 14
_symmetry_cell_setting monoclinic
_symmetry_Int_Tables_number 14
_symmetry_space_group_name_Hall '-P 2yn'
_symmetry_space_group_name_H-M 'P 1 21/n 1'
_cell_angle_alpha 90.0000
_cell_angle_beta 112.7790(5)
_cell_angle_gamma 90.0000
_cell_formula_units_Z 4
_cell_length_a 26.188(5)
_cell_length_b 10.1923(17)
_cell_length_c 31.765(6)
_cell_measurement_reflns_used 7776
_cell_measurement_temperature 123.1
_cell_measurement_theta_max 27.5
_cell_measurement_theta_min 3.1
_cell_volume 7817(2)
_computing_cell_refinement CrystalClear
_computing_data_collection CrystalClear
_computing_data_reduction CrystalStructure
_computing_publication_material 'CrystalStructure 3.7.0'
_computing_structure_refinement SHELXL
_computing_structure_solution SIR92
_diffrn_detector_area_resol_mean 7.31
_diffrn_measured_fraction_theta_full 0.964
_diffrn_measured_fraction_theta_max 0.964
_diffrn_measurement_device_type 'Rigaku Saturn'
_diffrn_measurement_method \w
_diffrn_radiation_type 'Mo K\a'
_diffrn_radiation_wavelength 0.71070
_diffrn_reflns_av_R_equivalents 0.039
_diffrn_reflns_limit_h_max 33
_diffrn_reflns_limit_h_min -23
_diffrn_reflns_limit_k_max 13
_diffrn_reflns_limit_k_min -12
_diffrn_reflns_limit_l_max 40
_diffrn_reflns_limit_l_min -41
_diffrn_reflns_number 57471
_diffrn_reflns_theta_full 27.48
_diffrn_reflns_theta_max 27.48
_exptl_absorpt_coefficient_mu 0.296
_exptl_absorpt_correction_T_max 0.943
_exptl_absorpt_correction_T_min 0.849
_exptl_absorpt_correction_type numerical
_exptl_absorpt_process_details
;
    Higashi, T. (1999). Program for Absorption Correction.
    Rigaku Corporation, Tokyo, Japan.
;
_exptl_crystal_colour red
_exptl_crystal_density_diffrn 1.284
_exptl_crystal_density_method 'not measured'
_exptl_crystal_description unknown
_exptl_crystal_F_000 3168.00
_exptl_crystal_size_max 0.40
_exptl_crystal_size_mid 0.25
_exptl_crystal_size_min 0.20
_refine_diff_density_max 1.03
_refine_diff_density_min -0.65
_refine_ls_extinction_method none
_refine_ls_goodness_of_fit_ref 1.035
_refine_ls_hydrogen_treatment refall
_refine_ls_number_parameters 947
_refine_ls_number_reflns 17276
_refine_ls_R_factor_gt 0.0903
_refine_ls_shift/su_max 0.0010
_refine_ls_structure_factor_coef Fsqd
_refine_ls_weighting_details 'w = 1/[\s^2^(Fo^2^)+(0.0000P)^2^+27.0000P] where P=(Fo^2^+2Fc^2^)/3'
_refine_ls_weighting_scheme calc
_refine_ls_wR_factor_ref 0.1523
_reflns_number_gt 15440
_reflns_number_total 17276
_reflns_threshold_expression F^2^>2.0\s(F^2^)
_cod_data_source_file ja0640039si20060725_055526.cif
_cod_data_source_block '__calix_phos'
_cod_original_formula_sum 'C92 H82 Cl4 N4 P2 S2 '
_cod_database_code 4101363

loop_
_symmetry_equiv_pos_site_id
_symmetry_equiv_pos_as_xyz
1 +X,+Y,+Z
2 1/2-X,1/2+Y,1/2-Z
3 -X,-Y,-Z
4 1/2+X,1/2-Y,1/2+Z

loop_
_atom_site_label
_atom_site_type_symbol
_atom_site_fract_x
_atom_site_fract_y
_atom_site_fract_z
_atom_site_U_iso_or_equiv
_atom_site_adp_type
_atom_site_occupancy
_atom_site_symmetry_multiplicity
_atom_site_calc_flag
_atom_site_refinement_flags
Cl(1) Cl 0.38481(5) 0.60947(11) 0.23400(4) 0.0496(2) Uani 1.00 1 d .
Cl(2) Cl 0.38658(6) 0.76529(11) 0.31128(4) 0.0561(3) Uani 1.00 1 d .
Cl(3) Cl 0.89974(6) 0.58912(12) 0.34335(5) 0.0675(3) Uani 1.00 1 d .
Cl(4) Cl 0.82382(9) 0.74784(18) 0.36824(10) 0.0793(6) Uani 0.75 1 d P
Cl(5) Cl 0.8640(6) 0.7412(8) 0.4098(4) 0.159(5) Uani 0.25 1 d P
S(1) S 0.43733(3) 0.51041(8) 0.40217(3) 0.02421(16) Uani 1.00 1 d .
S(2) S 0.76921(3) 0.49782(8) 0.42372(3) 0.02586(16) Uani 1.00 1 d .
P(1) P 0.42400(4) 0.26155(9) 0.29440(3) 0.02759(18) Uani 1.00 1 d .
P(2) P 0.86962(4) 0.24588(9) 0.37884(3) 0.0290(2) Uani 1.00 1 d .
N(1) N 0.33337(11) 0.3991(2) 0.34588(9) 0.0243(5) Uani 1.00 1 d .
N(2) N 0.53226(11) 0.3937(2) 0.39622(10) 0.0284(6) Uani 1.00 1 d .
N(3) N 0.72687(12) 0.3786(2) 0.33576(10) 0.0277(6) Uani 1.00 1 d .
N(4) N 0.87341(12) 0.4009(2) 0.48548(10) 0.0295(6) Uani 1.00 1 d .
C(1) C 0.37256(13) 0.1865(2) 0.31202(11) 0.0249(6) Uani 1.00 1 d .
C(2) C 0.40064(13) 0.1265(2) 0.35266(12) 0.0255(6) Uani 1.00 1 d .
C(3) C 0.38407(14) 0.0699(3) 0.38965(12) 0.0332(7) Uani 1.00 1 d .
C(4) C 0.43693(14) 0.0895(4) 0.43295(12) 0.0370(8) Uani 1.00 1 d .
C(5) C 0.48527(16) 0.0744(3) 0.41707(12) 0.0337(8) Uani 1.00 1 d .
C(6) C 0.46031(13) 0.1271(3) 0.36861(11) 0.0259(6) Uani 1.00 1 d .
C(7) C 0.48094(13) 0.1837(3) 0.33976(12) 0.0277(7) Uani 1.00 1 d .
C(8) C 0.31052(13) 0.2144(3) 0.29064(11) 0.0252(6) Uani 1.00 1 d .
C(9) C 0.29244(14) 0.2618(3) 0.24138(12) 0.0340(8) Uani 1.00 1 d .
C(10) C 0.27822(14) 0.0885(3) 0.29061(13) 0.0340(8) Uani 1.00 1 d .
C(11) C 0.29609(12) 0.3215(2) 0.31731(11) 0.0223(6) Uani 1.00 1 d .
C(12) C 0.23998(12) 0.3566(3) 0.31294(11) 0.0263(6) Uani 1.00 1 d .
C(13) C 0.24501(12) 0.4602(3) 0.34051(11) 0.0255(6) Uani 1.00 1 d .
C(14) C 0.30383(12) 0.4890(3) 0.36188(11) 0.0237(6) Uani 1.00 1 d .
C(15) C 0.32975(12) 0.5856(3) 0.39270(11) 0.0240(6) Uani 1.00 1 d .
C(16) C 0.38902(12) 0.6087(3) 0.41259(11) 0.0238(6) Uani 1.00 1 d .
C(17) C 0.41454(13) 0.7096(3) 0.44213(12) 0.0269(7) Uani 1.00 1 d .
C(18) C 0.47221(13) 0.7105(3) 0.45550(12) 0.0282(7) Uani 1.00 1 d .
C(19) C 0.49150(12) 0.6095(3) 0.43653(11) 0.0243(6) Uani 1.00 1 d .
C(20) C 0.54910(12) 0.5875(3) 0.44445(11) 0.0247(6) Uani 1.00 1 d .
C(21) C 0.56790(12) 0.4858(3) 0.42664(12) 0.0276(7) Uani 1.00 1 d .
C(22) C 0.62481(13) 0.4567(3) 0.43258(12) 0.0318(7) Uani 1.00 1 d .
C(23) C 0.62255(13) 0.3526(3) 0.40588(12) 0.0339(8) Uani 1.00 1 d .
C(24) C 0.56377(13) 0.3169(3) 0.38371(12) 0.0274(7) Uani 1.00 1 d .
C(25) C 0.54165(13) 0.2067(3) 0.34952(12) 0.0278(7) Uani 1.00 1 d .
C(26) C 0.55114(16) 0.2445(4) 0.30644(12) 0.0397(9) Uani 1.00 1 d .
C(27) C 0.57550(14) 0.0822(3) 0.36976(13) 0.0372(8) Uani 1.00 1 d .
C(28) C 0.41636(14) 0.1718(3) 0.24198(12) 0.0311(7) Uani 1.00 1 d .
C(29) C 0.4131(2) 0.2430(4) 0.20333(14) 0.0499(10) Uani 1.00 1 d .
C(30) C 0.4054(2) 0.1795(5) 0.16255(16) 0.0603(13) Uani 1.00 1 d .
C(31) C 0.40236(19) 0.0447(5) 0.16083(16) 0.0583(13) Uani 1.00 1 d .
C(32) C 0.40558(16) -0.0276(4) 0.19867(14) 0.0453(10) Uani 1.00 1 d .
C(33) C 0.41226(14) 0.0357(3) 0.23930(12) 0.0341(8) Uani 1.00 1 d .
C(34) C 0.29368(12) 0.6764(3) 0.40628(11) 0.0237(6) Uani 1.00 1 d .
C(35) C 0.27510(13) 0.7930(3) 0.38290(12) 0.0293(7) Uani 1.00 1 d .
C(36) C 0.23982(14) 0.8743(3) 0.39397(12) 0.0333(7) Uani 1.00 1 d .
C(37) C 0.22337(16) 0.8408(3) 0.42865(13) 0.0360(8) Uani 1.00 1 d .
C(38) C 0.24097(18) 0.7249(4) 0.45176(14) 0.0433(9) Uani 1.00 1 d .
C(39) C 0.27635(17) 0.6427(3) 0.44094(13) 0.0390(9) Uani 1.00 1 d .
C(40) C 0.59099(12) 0.6848(3) 0.47318(12) 0.0262(6) Uani 1.00 1 d .
C(41) C 0.59653(13) 0.8061(3) 0.45585(12) 0.0302(7) Uani 1.00 1 d .
C(42) C 0.63681(14) 0.8937(3) 0.48191(13) 0.0342(8) Uani 1.00 1 d .
C(43) C 0.67288(14) 0.8593(3) 0.52480(12) 0.0351(8) Uani 1.00 1 d .
C(44) C 0.66831(14) 0.7396(3) 0.54270(12) 0.0352(8) Uani 1.00 1 d .
C(45) C 0.62736(14) 0.6520(3) 0.51688(12) 0.0313(7) Uani 1.00 1 d .
C(46) C 0.3937(2) 0.6067(4) 0.29210(14) 0.0490(10) Uani 1.00 1 d .
C(47) C 0.80173(13) 0.1705(3) 0.35308(12) 0.0282(7) Uani 1.00 1 d .
C(48) C 0.78926(13) 0.1195(3) 0.38742(12) 0.0294(7) Uani 1.00 1 d .
C(49) C 0.73704(16) 0.0679(3) 0.39069(13) 0.0377(8) Uani 1.00 1 d .
C(50) C 0.74729(17) 0.0919(4) 0.44096(14) 0.0454(10) Uani 1.00 1 d .
C(51) C 0.81052(14) 0.0796(4) 0.46713(13) 0.0379(8) Uani 1.00 1 d .
C(52) C 0.83279(13) 0.1262(3) 0.43243(12) 0.0296(7) Uani 1.00 1 d .
C(53) C 0.88082(13) 0.1824(3) 0.43507(12) 0.0283(7) Uani 1.00 1 d .
C(54) C 0.76171(14) 0.1912(3) 0.30394(12) 0.0295(7) Uani 1.00 1 d .
C(55) C 0.79236(16) 0.2330(3) 0.27343(12) 0.0368(8) Uani 1.00 1 d .
C(56) C 0.73039(18) 0.0642(3) 0.28399(14) 0.0431(9) Uani 1.00 1 d .
C(57) C 0.72094(13) 0.3009(3) 0.30164(12) 0.0263(6) Uani 1.00 1 d .
C(58) C 0.67295(14) 0.3361(3) 0.26067(12) 0.0307(7) Uani 1.00 1 d .
C(59) C 0.64989(13) 0.4413(3) 0.27149(12) 0.0279(7) Uani 1.00 1 d .
C(60) C 0.68343(12) 0.4706(3) 0.31895(12) 0.0258(6) Uani 1.00 1 d .
C(61) C 0.67718(12) 0.5710(3) 0.34495(12) 0.0254(6) Uani 1.00 1 d .
C(62) C 0.71320(12) 0.5971(3) 0.39180(12) 0.0248(6) Uani 1.00 1 d .
C(63) C 0.70921(12) 0.7036(3) 0.41696(12) 0.0270(7) Uani 1.00 1 d .
C(64) C 0.75097(13) 0.7081(3) 0.46092(12) 0.0284(7) Uani 1.00 1 d .
C(65) C 0.78767(12) 0.6045(3) 0.47018(12) 0.0267(6) Uani 1.00 1 d .
C(66) C 0.83781(13) 0.5929(3) 0.51102(12) 0.0278(7) Uani 1.00 1 d .
C(67) C 0.87771(13) 0.4993(3) 0.51762(12) 0.0294(7) Uani 1.00 1 d .
C(68) C 0.93095(14) 0.4863(3) 0.55629(12) 0.0358(8) Uani 1.00 1 d .
C(69) C 0.95595(16) 0.3818(4) 0.54682(12) 0.0399(9) Uani 1.00 1 d .
C(70) C 0.91844(13) 0.3312(3) 0.50243(12) 0.0314(7) Uani 1.00 1 d .
C(71) C 0.93065(13) 0.2144(3) 0.47831(12) 0.0303(7) Uani 1.00 1 d .
C(72) C 0.98119(14) 0.2504(4) 0.46716(13) 0.0382(8) Uani 1.00 1 d .
C(73) C 0.94602(17) 0.0955(3) 0.51093(14) 0.0424(9) Uani 1.00 1 d .
C(74) C 0.91432(14) 0.1462(3) 0.35863(12) 0.0314(7) Uani 1.00 1 d .
C(75) C 0.94355(16) 0.2067(4) 0.33574(13) 0.0405(9) Uani 1.00 1 d .
C(76) C 0.97668(17) 0.1329(5) 0.31921(13) 0.0490(11) Uani 1.00 1 d .
C(77) C 0.98129(16) 0.0005(4) 0.32567(13) 0.0466(10) Uani 1.00 1 d .
C(78) C 0.95286(17) -0.0615(4) 0.34883(14) 0.0471(10) Uani 1.00 1 d .
C(79) C 0.91927(16) 0.0112(3) 0.36504(13) 0.0380(8) Uani 1.00 1 d .
C(80) C 0.63124(13) 0.6677(3) 0.32296(12) 0.0273(7) Uani 1.00 1 d .
C(81) C 0.64101(14) 0.7779(3) 0.30185(12) 0.0343(8) Uani 1.00 1 d .
C(82) C 0.59846(18) 0.8664(4) 0.27949(13) 0.0439(9) Uani 1.00 1 d .
C(83) C 0.54679(17) 0.8449(4) 0.27914(14) 0.0467(10) Uani 1.00 1 d .
C(84) C 0.53671(16) 0.7384(4) 0.30093(18) 0.0545(12) Uani 1.00 1 d .
C(85) C 0.57889(16) 0.6482(4) 0.32302(16) 0.0440(10) Uani 1.00 1 d .
C(86) C 0.84707(12) 0.6948(3) 0.54699(11) 0.0263(6) Uani 1.00 1 d .
C(87) C 0.88671(14) 0.7915(3) 0.55347(12) 0.0337(8) Uani 1.00 1 d .
C(88) C 0.89678(16) 0.8844(3) 0.58772(12) 0.0381(8) Uani 1.00 1 d .
C(89) C 0.86769(16) 0.8814(3) 0.61567(12) 0.0348(8) Uani 1.00 1 d .
C(90) C 0.82771(16) 0.7869(3) 0.60944(12) 0.0354(8) Uani 1.00 1 d .
C(91) C 0.81727(14) 0.6940(3) 0.57502(12) 0.0322(7) Uani 1.00 1 d .
C(92) C 0.8522(2) 0.5912(5) 0.3703(2) 0.0766(17) Uani 1.00 1 d .
H(1) H 0.3744 -0.0242 0.3842 0.040 Uiso 1.00 1 c R
H(2) H 0.3523 0.1181 0.3917 0.040 Uiso 1.00 1 c R
H(3) H 0.4393 0.0227 0.4563 0.044 Uiso 1.00 1 c R
H(4) H 0.4373 0.1778 0.4461 0.044 Uiso 1.00 1 c R
H(5) H 0.5178 0.1268 0.4363 0.040 Uiso 1.00 1 c R
H(6) H 0.4964 -0.0186 0.4176 0.040 Uiso 1.00 1 c R
H(7) H 0.3146 0.3383 0.2404 0.041 Uiso 1.00 1 c R
H(8) H 0.2532 0.2863 0.2297 0.041 Uiso 1.00 1 c R
H(9) H 0.2979 0.1914 0.2225 0.041 Uiso 1.00 1 c R
H(10) H 0.2385 0.1080 0.2787 0.041 Uiso 1.00 1 c R
H(11) H 0.2900 0.0549 0.3219 0.041 Uiso 1.00 1 c R
H(12) H 0.2855 0.0224 0.2712 0.041 Uiso 1.00 1 c R
H(13) H 0.2065 0.3143 0.2943 0.032 Uiso 1.00 1 c R
H(14) H 0.2159 0.5054 0.3451 0.031 Uiso 1.00 1 c R
H(15) H 0.3950 0.7722 0.4524 0.032 Uiso 1.00 1 c R
H(16) H 0.4957 0.7741 0.4756 0.034 Uiso 1.00 1 c R
H(17) H 0.6572 0.5023 0.4516 0.038 Uiso 1.00 1 c R
H(18) H 0.6529 0.3106 0.4021 0.041 Uiso 1.00 1 c R
H(19) H 0.5302 0.3244 0.2933 0.048 Uiso 1.00 1 c R
H(20) H 0.5386 0.1730 0.2841 0.048 Uiso 1.00 1 c R
H(21) H 0.5907 0.2603 0.3144 0.048 Uiso 1.00 1 c R
H(22) H 0.5595 0.0077 0.3494 0.045 Uiso 1.00 1 c R
H(23) H 0.5747 0.0645 0.3998 0.045 Uiso 1.00 1 c R
H(24) H 0.6139 0.0953 0.3729 0.045 Uiso 1.00 1 c R
H(25) H 0.4161 0.3359 0.2050 0.060 Uiso 1.00 1 c R
H(26) H 0.4023 0.2285 0.1363 0.072 Uiso 1.00 1 c R
H(27) H 0.3980 0.0007 0.1333 0.070 Uiso 1.00 1 c R
H(28) H 0.4032 -0.1205 0.1969 0.054 Uiso 1.00 1 c R
H(29) H 0.4140 -0.0139 0.2651 0.041 Uiso 1.00 1 c R
H(30) H 0.2867 0.8174 0.3591 0.035 Uiso 1.00 1 c R
H(31) H 0.2270 0.9535 0.3775 0.040 Uiso 1.00 1 c R
H(32) H 0.1998 0.8977 0.4366 0.043 Uiso 1.00 1 c R
H(33) H 0.2289 0.7009 0.4753 0.052 Uiso 1.00 1 c R
H(34) H 0.2887 0.5632 0.4573 0.047 Uiso 1.00 1 c R
H(35) H 0.5724 0.8296 0.4258 0.036 Uiso 1.00 1 c R
H(36) H 0.6394 0.9778 0.4700 0.041 Uiso 1.00 1 c R
H(37) H 0.7012 0.9186 0.5422 0.042 Uiso 1.00 1 c R
H(38) H 0.6930 0.7165 0.5726 0.042 Uiso 1.00 1 c R
H(39) H 0.6243 0.5690 0.5293 0.038 Uiso 1.00 1 c R
H(40) H 0.3658 0.5476 0.2959 0.059 Uiso 1.00 1 c R
H(41) H 0.4309 0.5717 0.3108 0.059 Uiso 1.00 1 c R
H(42) H 0.7320 -0.0266 0.3831 0.045 Uiso 1.00 1 c R
H(43) H 0.7041 0.1167 0.3702 0.045 Uiso 1.00 1 c R
H(44) H 0.7276 0.0258 0.4519 0.054 Uiso 1.00 1 c R
H(45) H 0.7344 0.1804 0.4451 0.054 Uiso 1.00 1 c R
H(46) H 0.8237 0.1359 0.4947 0.045 Uiso 1.00 1 c R
H(47) H 0.8214 -0.0124 0.4763 0.045 Uiso 1.00 1 c R
H(48) H 0.8130 0.3141 0.2854 0.044 Uiso 1.00 1 c R
H(49) H 0.7655 0.2479 0.2422 0.044 Uiso 1.00 1 c R
H(50) H 0.8182 0.1636 0.2732 0.044 Uiso 1.00 1 c R
H(51) H 0.7114 0.0732 0.2508 0.052 Uiso 1.00 1 c R
H(52) H 0.7031 0.0471 0.2975 0.052 Uiso 1.00 1 c R
H(53) H 0.7567 -0.0090 0.2909 0.052 Uiso 1.00 1 c R
H(54) H 0.6605 0.2928 0.2319 0.037 Uiso 1.00 1 c R
H(55) H 0.6180 0.4875 0.2520 0.033 Uiso 1.00 1 c R
H(56) H 0.6809 0.7679 0.4056 0.032 Uiso 1.00 1 c R
H(57) H 0.7538 0.7758 0.4823 0.034 Uiso 1.00 1 c R
H(58) H 0.9449 0.5406 0.5826 0.043 Uiso 1.00 1 c R
H(59) H 0.9912 0.3473 0.5654 0.048 Uiso 1.00 1 c R
H(60) H 1.0131 0.2683 0.4956 0.046 Uiso 1.00 1 c R
H(61) H 0.9727 0.3286 0.4477 0.046 Uiso 1.00 1 c R
H(62) H 0.9900 0.1772 0.4511 0.046 Uiso 1.00 1 c R
H(63) H 0.9161 0.0785 0.5215 0.051 Uiso 1.00 1 c R
H(64) H 0.9803 0.1143 0.5372 0.051 Uiso 1.00 1 c R
H(65) H 0.9514 0.0181 0.4948 0.051 Uiso 1.00 1 c R
H(66) H 0.9410 0.2990 0.3313 0.049 Uiso 1.00 1 c R
H(67) H 0.9962 0.1752 0.3033 0.059 Uiso 1.00 1 c R
H(68) H 1.0039 -0.0491 0.3143 0.056 Uiso 1.00 1 c R
H(69) H 0.9563 -0.1536 0.3537 0.057 Uiso 1.00 1 c R
H(70) H 0.8996 -0.0319 0.3806 0.046 Uiso 1.00 1 c R
H(71) H 0.6771 0.7935 0.3026 0.041 Uiso 1.00 1 c R
H(72) H 0.6054 0.9411 0.2646 0.053 Uiso 1.00 1 c R
H(73) H 0.5176 0.9045 0.2636 0.056 Uiso 1.00 1 c R
H(74) H 0.5009 0.7256 0.3011 0.065 Uiso 1.00 1 c R
H(75) H 0.5717 0.5740 0.3380 0.053 Uiso 1.00 1 c R
H(76) H 0.9071 0.7941 0.5344 0.040 Uiso 1.00 1 c R
H(77) H 0.9239 0.9504 0.5919 0.046 Uiso 1.00 1 c R
H(78) H 0.8751 0.9446 0.6393 0.042 Uiso 1.00 1 c R
H(79) H 0.8074 0.7853 0.6286 0.043 Uiso 1.00 1 c R
H(80) H 0.7895 0.6293 0.5706 0.039 Uiso 1.00 1 c R
H(92A) H 0.8205 0.5284 0.3554 0.244 Uiso 1.00 1 c R
H(92B) H 0.8695 0.5654 0.4031 0.244 Uiso 1.00 1 c R
H(92C) H 0.8563 0.5135 0.3904 0.244 Uiso 1.00 1 c R
H(92D) H 0.8125 0.5887 0.3472 0.244 Uiso 1.00 1 c R

loop_
_atom_site_aniso_label
_atom_site_aniso_U_11
_atom_site_aniso_U_22
_atom_site_aniso_U_33
_atom_site_aniso_U_12
_atom_site_aniso_U_13
_atom_site_aniso_U_23
Cl(1) 0.0552(6) 0.0539(6) 0.0398(5) 0.0070(5) 0.0184(4) 0.0090(4)
Cl(2) 0.0813(8) 0.0396(5) 0.0590(7) 0.0070(5) 0.0398(6) 0.0078(5)
Cl(3) 0.0694(8) 0.0596(7) 0.0860(9) -0.0018(6) 0.0440(7) 0.0158(6)
Cl(4) 0.0862(14) 0.0370(8) 0.143(2) -0.0008(9) 0.0752(14) 0.0095(11)
Cl(5) 0.281(15) 0.067(4) 0.219(11) -0.053(7) 0.197(12) -0.015(6)
S(1) 0.0202(3) 0.0216(3) 0.0311(4) -0.0006(2) 0.0103(3) -0.0046(3)
S(2) 0.0227(3) 0.0241(3) 0.0292(4) 0.0044(3) 0.0083(3) -0.0019(3)
P(1) 0.0313(4) 0.0243(4) 0.0302(4) 0.0001(3) 0.0153(3) 0.0011(3)
P(2) 0.0303(4) 0.0258(4) 0.0376(5) 0.0036(3) 0.0204(4) 0.0057(3)
N(1) 0.0227(13) 0.0224(13) 0.0297(14) -0.0005(10) 0.0121(11) -0.0047(11)
N(2) 0.0247(14) 0.0244(14) 0.0387(16) -0.0012(11) 0.0152(12) -0.0040(12)
N(3) 0.0277(14) 0.0238(13) 0.0330(15) 0.0054(11) 0.0131(12) 0.0004(11)
N(4) 0.0273(15) 0.0286(14) 0.0325(15) 0.0080(11) 0.0114(12) 0.0017(12)
C(1) 0.0282(17) 0.0196(14) 0.0302(17) -0.0015(12) 0.0148(14) -0.0068(12)
C(2) 0.0277(17) 0.0179(14) 0.0318(17) -0.0005(12) 0.0125(14) -0.0005(13)
C(3) 0.0318(19) 0.0347(19) 0.037(2) -0.0014(14) 0.0171(16) 0.0016(15)
C(4) 0.036(2) 0.045(2) 0.0330(19) 0.0025(16) 0.0168(16) 0.0068(16)
C(5) 0.036(2) 0.0365(19) 0.0316(19) 0.0057(15) 0.0167(16) 0.0051(15)
C(6) 0.0284(17) 0.0223(15) 0.0283(17) 0.0040(13) 0.0123(14) -0.0030(13)
C(7) 0.0285(17) 0.0220(15) 0.0358(19) -0.0021(13) 0.0161(15) -0.0065(13)
C(8) 0.0266(16) 0.0221(15) 0.0265(16) -0.0017(12) 0.0098(13) -0.0040(12)
C(9) 0.0343(19) 0.0371(19) 0.0284(18) 0.0074(15) 0.0097(15) -0.0037(15)
C(10) 0.0259(17) 0.0254(17) 0.049(2) -0.0026(13) 0.0132(16) -0.0080(15)
C(11) 0.0226(15) 0.0206(14) 0.0241(15) -0.0020(11) 0.0095(12) 0.0006(12)
C(12) 0.0218(16) 0.0302(17) 0.0273(16) -0.0038(13) 0.0099(13) -0.0031(13)
C(13) 0.0210(15) 0.0279(16) 0.0303(17) 0.0012(12) 0.0131(13) 0.0004(13)
C(14) 0.0242(16) 0.0226(15) 0.0263(16) 0.0010(12) 0.0120(13) 0.0010(12)
C(15) 0.0253(16) 0.0216(15) 0.0270(16) 0.0033(12) 0.0121(13) 0.0013(12)
C(16) 0.0246(16) 0.0234(15) 0.0267(16) 0.0019(12) 0.0135(13) -0.0016(12)
C(17) 0.0256(16) 0.0234(15) 0.0324(18) 0.0008(12) 0.0119(14) -0.0042(13)
C(18) 0.0279(17) 0.0224(15) 0.0334(18) -0.0025(13) 0.0109(14) -0.0053(13)
C(19) 0.0225(16) 0.0218(15) 0.0273(16) -0.0022(12) 0.0081(13) -0.0005(12)
C(20) 0.0236(16) 0.0240(15) 0.0259(16) -0.0018(12) 0.0086(13) 0.0017(13)
C(21) 0.0223(16) 0.0246(16) 0.0371(18) -0.0021(12) 0.0129(14) 0.0003(14)
C(22) 0.0242(17) 0.0312(18) 0.041(2) -0.0015(13) 0.0138(15) -0.0007(15)
C(23) 0.0227(17) 0.0330(18) 0.046(2) 0.0023(14) 0.0137(16) 0.0004(16)
C(24) 0.0244(16) 0.0257(16) 0.0354(18) 0.0003(13) 0.0153(14) 0.0021(14)
C(25) 0.0248(16) 0.0256(16) 0.0370(19) 0.0005(13) 0.0162(14) -0.0028(14)
C(26) 0.036(2) 0.049(2) 0.041(2) -0.0073(17) 0.0228(18) -0.0061(18)
C(27) 0.0326(19) 0.0303(18) 0.053(2) 0.0041(15) 0.0215(18) -0.0060(17)
C(28) 0.0300(18) 0.0376(19) 0.0301(18) -0.0001(14) 0.0163(15) -0.0037(15)
C(29) 0.067(3) 0.051(2) 0.040(2) -0.004(2) 0.030(2) 0.0036(19)
C(30) 0.075(3) 0.076(3) 0.040(2) -0.005(2) 0.033(2) -0.001(2)
C(31) 0.047(2) 0.092(3) 0.041(2) -0.016(2) 0.022(2) -0.028(2)
C(32) 0.033(2) 0.050(2) 0.055(2) -0.0056(17) 0.0185(19) -0.023(2)
C(33) 0.0299(18) 0.0371(19) 0.038(2) 0.0004(15) 0.0162(16) -0.0070(16)
C(34) 0.0224(15) 0.0231(15) 0.0266(16) -0.0005(12) 0.0105(13) -0.0059(12)
C(35) 0.0310(18) 0.0281(17) 0.0314(18) 0.0013(14) 0.0149(15) -0.0021(14)
C(36) 0.0349(19) 0.0285(17) 0.0365(19) 0.0091(14) 0.0137(16) 0.0009(15)
C(37) 0.035(2) 0.0347(19) 0.045(2) 0.0068(15) 0.0225(17) -0.0074(16)
C(38) 0.053(2) 0.044(2) 0.046(2) 0.0096(19) 0.033(2) 0.0039(18)
C(39) 0.049(2) 0.0334(19) 0.044(2) 0.0115(17) 0.0283(19) 0.0068(16)
C(40) 0.0207(15) 0.0240(16) 0.0332(18) -0.0001(12) 0.0095(14) -0.0013(13)
C(41) 0.0269(17) 0.0268(17) 0.0345(19) -0.0002(13) 0.0091(15) 0.0029(14)
C(42) 0.0316(19) 0.0250(17) 0.048(2) -0.0056(14) 0.0174(17) -0.0015(15)
C(43) 0.0291(18) 0.0349(19) 0.043(2) -0.0070(15) 0.0154(16) -0.0103(16)
C(44) 0.0293(18) 0.045(2) 0.0261(17) 0.0035(16) 0.0050(14) -0.0019(15)
C(45) 0.0318(18) 0.0287(17) 0.0349(19) 0.0011(14) 0.0146(15) 0.0005(14)
C(46) 0.066(3) 0.042(2) 0.044(2) -0.002(2) 0.027(2) 0.0052(19)
C(47) 0.0292(17) 0.0205(15) 0.0391(19) 0.0070(13) 0.0181(15) 0.0034(14)
C(48) 0.0287(17) 0.0215(15) 0.045(2) 0.0070(13) 0.0217(16) 0.0041(14)
C(49) 0.033(2) 0.037(2) 0.050(2) 0.0016(15) 0.0236(18) 0.0053(17)
C(50) 0.036(2) 0.056(2) 0.054(2) 0.0052(18) 0.028(2) 0.014(2)
C(51) 0.034(2) 0.044(2) 0.044(2) 0.0096(16) 0.0242(17) 0.0158(17)
C(52) 0.0310(18) 0.0249(16) 0.0398(19) 0.0109(13) 0.0213(16) 0.0078(14)
C(53) 0.0300(17) 0.0253(16) 0.0344(18) 0.0101(13) 0.0180(15) 0.0055(14)
C(54) 0.0349(19) 0.0240(16) 0.0324(18) 0.0056(14) 0.0160(15) -0.0014(13)
C(55) 0.041(2) 0.042(2) 0.0327(19) 0.0104(16) 0.0193(17) 0.0048(16)
C(56) 0.052(2) 0.0287(19) 0.048(2) 0.0062(17) 0.018(2) -0.0040(17)
C(57) 0.0275(17) 0.0255(16) 0.0294(17) -0.0001(13) 0.0147(14) 0.0006(13)
C(58) 0.0313(18) 0.0314(18) 0.0303(18) -0.0004(14) 0.0128(15) -0.0045(14)
C(59) 0.0242(16) 0.0297(17) 0.0305(17) 0.0014(13) 0.0115(14) -0.0001(14)
C(60) 0.0229(16) 0.0256(16) 0.0303(17) 0.0011(12) 0.0119(13) 0.0024(13)
C(61) 0.0212(15) 0.0225(15) 0.0325(17) 0.0022(12) 0.0106(13) 0.0004(13)
C(62) 0.0207(15) 0.0220(15) 0.0325(17) 0.0029(12) 0.0110(13) 0.0024(13)
C(63) 0.0207(15) 0.0266(16) 0.0331(18) 0.0039(12) 0.0097(14) 0.0002(13)
C(64) 0.0272(17) 0.0242(16) 0.0341(18) 0.0015(13) 0.0122(14) -0.0056(14)
C(65) 0.0208(15) 0.0269(16) 0.0318(17) 0.0017(12) 0.0096(13) -0.0016(13)
C(66) 0.0260(17) 0.0296(17) 0.0296(17) 0.0021(13) 0.0127(14) 0.0007(14)
C(67) 0.0270(17) 0.0347(18) 0.0280(17) 0.0050(14) 0.0121(14) 0.0036(14)
C(68) 0.0292(19) 0.045(2) 0.0302(18) 0.0070(16) 0.0083(15) 0.0023(16)
C(69) 0.0305(19) 0.049(2) 0.036(2) 0.0149(17) 0.0084(16) 0.0062(17)
C(70) 0.0275(17) 0.0344(18) 0.0353(19) 0.0095(14) 0.0155(15) 0.0063(15)
C(71) 0.0273(17) 0.0336(18) 0.0339(18) 0.0112(14) 0.0160(15) 0.0069(15)
C(72) 0.0254(18) 0.047(2) 0.044(2) 0.0048(16) 0.0159(16) -0.0033(18)
C(73) 0.036(2) 0.039(2) 0.050(2) 0.0146(17) 0.0144(18) 0.0132(18)
C(74) 0.0284(18) 0.0357(19) 0.0335(19) 0.0039(14) 0.0158(15) 0.0026(15)
C(75) 0.037(2) 0.050(2) 0.040(2) 0.0090(17) 0.0213(18) 0.0130(18)
C(76) 0.032(2) 0.084(3) 0.035(2) 0.010(2) 0.0182(17) 0.009(2)
C(77) 0.028(2) 0.073(3) 0.034(2) 0.0139(19) 0.0069(16) -0.013(2)
C(78) 0.040(2) 0.044(2) 0.052(2) 0.0074(18) 0.012(2) -0.0140(19)
C(79) 0.037(2) 0.037(2) 0.043(2) 0.0001(16) 0.0194(17) -0.0041(17)
C(80) 0.0255(16) 0.0268(16) 0.0285(17) 0.0011(13) 0.0094(14) -0.0069(13)
C(81) 0.0319(19) 0.0346(19) 0.038(2) 0.0106(15) 0.0158(16) 0.0036(15)
C(82) 0.050(2) 0.038(2) 0.043(2) 0.0148(18) 0.0171(19) 0.0056(17)
C(83) 0.035(2) 0.042(2) 0.046(2) 0.0159(17) -0.0033(18) -0.0104(19)
C(84) 0.0190(18) 0.052(2) 0.083(3) 0.0054(17) 0.009(2) -0.010(2)
C(85) 0.0270(19) 0.037(2) 0.067(2) 0.0008(16) 0.0165(19) 0.0032(19)
C(86) 0.0213(15) 0.0281(16) 0.0262(16) 0.0055(12) 0.0056(13) 0.0034(13)
C(87) 0.0278(18) 0.046(2) 0.0272(18) -0.0022(15) 0.0100(14) -0.0008(15)
C(88) 0.0330(19) 0.044(2) 0.0328(19) -0.0121(16) 0.0078(16) -0.0049(17)
C(89) 0.038(2) 0.039(2) 0.0230(17) 0.0063(16) 0.0071(15) 0.0002(15)
C(90) 0.041(2) 0.038(2) 0.0345(19) 0.0081(16) 0.0220(17) 0.0060(16)
C(91) 0.0306(18) 0.0289(17) 0.040(2) -0.0019(14) 0.0173(16) -0.0004(15)
C(92) 0.090(4) 0.045(2) 0.127(5) -0.004(2) 0.077(4) 0.004(3)

loop_
_atom_type_symbol
_atom_type_description
_atom_type_scat_dispersion_real
_atom_type_scat_dispersion_imag
_atom_type_scat_source
C C 0.003 0.002
;
International Tables for Crystallography
(1992, Vol. C, Tables 4.2.6.8 and 6.1.1.4)
;
H H 0.000 0.000
;
International Tables for Crystallography
(1992, Vol. C, Table 6.1.1.4)
;
Cl Cl 0.148 0.159
;
International Tables for Crystallography
(1992, Vol. C, Tables 4.2.6.8 and 6.1.1.4)
;
N N 0.006 0.003
;
International Tables for Crystallography
(1992, Vol. C, Tables 4.2.6.8 and 6.1.1.4)
;
P P 0.102 0.094
;
International Tables for Crystallography
(1992, Vol. C, Tables 4.2.6.8 and 6.1.1.4)
;
S S 0.125 0.123
;
International Tables for Crystallography
(1992, Vol. C, Tables 4.2.6.8 and 6.1.1.4)
;

loop_
_geom_angle_atom_site_label_1
_geom_angle_atom_site_label_2
_geom_angle_atom_site_label_3
_geom_angle
Cl(5) Cl(4) C(92) 75.9(4)
Cl(4) Cl(5) C(92) 61.9(4)
C(16) S(1) C(19) 91.30(15)
C(62) S(2) C(65) 91.45(15)
C(1) P(1) C(7) 92.91(16)
C(1) P(1) C(28) 103.61(16)
C(7) P(1) C(28) 105.66(16)
C(47) P(2) C(53) 92.84(16)
C(47) P(2) C(74) 104.65(16)
C(53) P(2) C(74) 105.30(16)
C(11) N(1) C(14) 106.0(2)
C(21) N(2) C(24) 106.2(2)
C(57) N(3) C(60) 105.7(2)
C(67) N(4) C(70) 106.5(2)
P(1) C(1) C(2) 106.8(2)
P(1) C(1) C(8) 125.0(2)
C(2) C(1) C(8) 126.7(3)
C(1) C(2) C(3) 134.1(3)
C(1) C(2) C(6) 116.5(3)
C(3) C(2) C(6) 109.0(2)
C(2) C(3) C(4) 102.4(3)
C(3) C(4) C(5) 105.2(3)
C(4) C(5) C(6) 102.2(2)
C(2) C(6) C(5) 109.7(3)
C(2) C(6) C(7) 115.1(2)
C(5) C(6) C(7) 134.9(3)
P(1) C(7) C(6) 107.7(2)
P(1) C(7) C(25) 124.9(2)
C(6) C(7) C(25) 125.9(2)
C(1) C(8) C(9) 111.7(3)
C(1) C(8) C(10) 109.6(2)
C(1) C(8) C(11) 109.8(2)
C(9) C(8) C(10) 108.2(2)
C(9) C(8) C(11) 107.4(2)
C(10) C(8) C(11) 110.2(3)
N(1) C(11) C(8) 122.8(3)
N(1) C(11) C(12) 111.7(3)
C(8) C(11) C(12) 125.5(2)
C(11) C(12) C(13) 106.7(2)
C(12) C(13) C(14) 106.4(3)
N(1) C(14) C(13) 109.2(2)
N(1) C(14) C(15) 122.3(2)
C(13) C(14) C(15) 128.5(3)
C(14) C(15) C(16) 125.4(3)
C(14) C(15) C(34) 117.1(2)
C(16) C(15) C(34) 117.5(2)
S(1) C(16) C(15) 123.8(2)
S(1) C(16) C(17) 111.2(2)
C(15) C(16) C(17) 124.9(3)
C(16) C(17) C(18) 113.1(3)
C(17) C(18) C(19) 113.3(2)
S(1) C(19) C(18) 111.0(2)
S(1) C(19) C(20) 124.1(2)
C(18) C(19) C(20) 124.9(2)
C(19) C(20) C(21) 124.5(2)
C(19) C(20) C(40) 118.1(3)
C(21) C(20) C(40) 117.4(3)
N(2) C(21) C(20) 122.8(2)
N(2) C(21) C(22) 109.0(3)
C(20) C(21) C(22) 128.1(2)
C(21) C(22) C(23) 106.6(2)
C(22) C(23) C(24) 106.2(3)
N(2) C(24) C(23) 112.0(2)
N(2) C(24) C(25) 123.5(2)
C(23) C(24) C(25) 124.5(3)
C(7) C(25) C(24) 110.0(3)
C(7) C(25) C(26) 112.1(2)
C(7) C(25) C(27) 110.3(2)
C(24) C(25) C(26) 107.8(3)
C(24) C(25) C(27) 108.3(2)
C(26) C(25) C(27) 108.3(3)
P(1) C(28) C(29) 118.9(3)
P(1) C(28) C(33) 122.0(3)
C(29) C(28) C(33) 119.1(3)
C(28) C(29) C(30) 120.9(4)
C(29) C(30) C(31) 119.1(4)
C(30) C(31) C(32) 120.9(4)
C(31) C(32) C(33) 120.1(4)
C(28) C(33) C(32) 119.8(3)
C(15) C(34) C(35) 120.3(3)
C(15) C(34) C(39) 120.8(3)
C(35) C(34) C(39) 118.9(3)
C(34) C(35) C(36) 120.5(3)
C(35) C(36) C(37) 120.2(3)
C(36) C(37) C(38) 119.9(4)
C(37) C(38) C(39) 120.4(4)
C(34) C(39) C(38) 120.2(3)
C(20) C(40) C(41) 120.9(2)
C(20) C(40) C(45) 120.5(3)
C(41) C(40) C(45) 118.5(2)
C(40) C(41) C(42) 120.7(3)
C(41) C(42) C(43) 120.2(3)
C(42) C(43) C(44) 120.2(3)
C(43) C(44) C(45) 119.8(3)
C(40) C(45) C(44) 120.6(3)
Cl(1) C(46) Cl(2) 110.9(2)
P(2) C(47) C(48) 107.4(2)
P(2) C(47) C(54) 124.7(2)
C(48) C(47) C(54) 126.4(3)
C(47) C(48) C(49) 134.2(3)
C(47) C(48) C(52) 115.7(3)
C(49) C(48) C(52) 109.7(3)
C(48) C(49) C(50) 102.6(3)
C(49) C(50) C(51) 105.5(3)
C(50) C(51) C(52) 102.6(3)
C(48) C(52) C(51) 109.1(3)
C(48) C(52) C(53) 116.0(3)
C(51) C(52) C(53) 134.4(3)
P(2) C(53) C(52) 107.3(2)
P(2) C(53) C(71) 124.6(2)
C(52) C(53) C(71) 126.8(3)
C(47) C(54) C(55) 111.4(3)
C(47) C(54) C(56) 110.7(2)
C(47) C(54) C(57) 110.0(3)
C(55) C(54) C(56) 107.4(3)
C(55) C(54) C(57) 107.0(2)
C(56) C(54) C(57) 110.3(3)
N(3) C(57) C(54) 123.3(2)
N(3) C(57) C(58) 112.1(3)
C(54) C(57) C(58) 124.5(3)
C(57) C(58) C(59) 106.6(3)
C(58) C(59) C(60) 106.2(2)
N(3) C(60) C(59) 109.4(3)
N(3) C(60) C(61) 122.5(2)
C(59) C(60) C(61) 128.1(2)
C(60) C(61) C(62) 125.3(2)
C(60) C(61) C(80) 118.2(2)
C(62) C(61) C(80) 116.3(3)
S(2) C(62) C(61) 123.9(2)
S(2) C(62) C(63) 110.8(2)
C(61) C(62) C(63) 125.3(2)
C(62) C(63) C(64) 113.5(2)
C(63) C(64) C(65) 113.4(3)
S(2) C(65) C(64) 110.8(2)
S(2) C(65) C(66) 124.4(2)
C(64) C(65) C(66) 124.6(3)
C(65) C(66) C(67) 124.5(3)
C(65) C(66) C(86) 116.8(2)
C(67) C(66) C(86) 118.6(2)
N(4) C(67) C(66) 123.0(2)
N(4) C(67) C(68) 109.1(3)
C(66) C(67) C(68) 127.9(3)
C(67) C(68) C(69) 105.8(3)
C(68) C(69) C(70) 106.9(3)
N(4) C(70) C(69) 111.6(3)
N(4) C(70) C(71) 123.7(2)
C(69) C(70) C(71) 124.7(3)
C(53) C(71) C(70) 110.5(2)
C(53) C(71) C(72) 110.9(3)
C(53) C(71) C(73) 110.3(2)
C(70) C(71) C(72) 107.3(3)
C(70) C(71) C(73) 109.2(3)
C(72) C(71) C(73) 108.5(3)
P(2) C(74) C(75) 119.4(2)
P(2) C(74) C(79) 122.1(3)
C(75) C(74) C(79) 118.5(4)
C(74) C(75) C(76) 120.5(4)
C(75) C(76) C(77) 120.6(4)
C(76) C(77) C(78) 119.8(4)
C(77) C(78) C(79) 120.0(4)
C(74) C(79) C(78) 120.6(4)
C(61) C(80) C(81) 119.6(3)
C(61) C(80) C(85) 121.3(3)
C(81) C(80) C(85) 119.1(3)
C(80) C(81) C(82) 120.7(3)
C(81) C(82) C(83) 119.6(4)
C(82) C(83) C(84) 120.5(3)
C(83) C(84) C(85) 120.4(4)
C(80) C(85) C(84) 119.6(4)
C(66) C(86) C(87) 119.9(3)
C(66) C(86) C(91) 121.3(3)
C(87) C(86) C(91) 118.8(3)
C(86) C(87) C(88) 120.3(4)
C(87) C(88) C(89) 120.4(3)
C(88) C(89) C(90) 120.1(3)
C(89) C(90) C(91) 119.7(4)
C(86) C(91) C(90) 120.7(3)
Cl(3) C(92) Cl(4) 111.2(3)
Cl(3) C(92) Cl(5) 111.2(6)
Cl(4) C(92) Cl(5) 42.2(3)
C(2) C(3) H(1) 111.3
C(2) C(3) H(2) 111.3
C(4) C(3) H(1) 111.3
C(4) C(3) H(2) 111.3
H(1) C(3) H(2) 109.2
C(3) C(4) H(3) 110.7
C(3) C(4) H(4) 110.7
C(5) C(4) H(3) 110.7
C(5) C(4) H(4) 110.7
H(3) C(4) H(4) 108.8
C(4) C(5) H(5) 111.3
C(4) C(5) H(6) 111.3
C(6) C(5) H(5) 111.3
C(6) C(5) H(6) 111.3
H(5) C(5) H(6) 109.2
C(8) C(9) H(7) 109.5
C(8) C(9) H(8) 109.5
C(8) C(9) H(9) 109.5
H(7) C(9) H(8) 109.5
H(7) C(9) H(9) 109.5
H(8) C(9) H(9) 109.5
C(8) C(10) H(10) 109.5
C(8) C(10) H(11) 109.5
C(8) C(10) H(12) 109.5
H(10) C(10) H(11) 109.5
H(10) C(10) H(12) 109.5
H(11) C(10) H(12) 109.5
C(11) C(12) H(13) 126.6
C(13) C(12) H(13) 126.6
C(12) C(13) H(14) 126.8
C(14) C(13) H(14) 126.8
C(16) C(17) H(15) 123.5
C(18) C(17) H(15) 123.5
C(17) C(18) H(16) 123.3
C(19) C(18) H(16) 123.3
C(21) C(22) H(17) 126.7
C(23) C(22) H(17) 126.7
C(22) C(23) H(18) 126.9
C(24) C(23) H(18) 126.9
C(25) C(26) H(19) 109.5
C(25) C(26) H(20) 109.5
C(25) C(26) H(21) 109.5
H(19) C(26) H(20) 109.5
H(19) C(26) H(21) 109.5
H(20) C(26) H(21) 109.5
C(25) C(27) H(22) 109.5
C(25) C(27) H(23) 109.5
C(25) C(27) H(24) 109.5
H(22) C(27) H(23) 109.5
H(22) C(27) H(24) 109.5
H(23) C(27) H(24) 109.5
C(28) C(29) H(25) 119.6
C(30) C(29) H(25) 119.6
C(29) C(30) H(26) 120.4
C(31) C(30) H(26) 120.4
C(30) C(31) H(27) 119.5
C(32) C(31) H(27) 119.5
C(31) C(32) H(28) 119.9
C(33) C(32) H(28) 119.9
C(28) C(33) H(29) 120.1
C(32) C(33) H(29) 120.1
C(34) C(35) H(30) 119.8
C(36) C(35) H(30) 119.7
C(35) C(36) H(31) 119.9
C(37) C(36) H(31) 119.9
C(36) C(37) H(32) 120.0
C(38) C(37) H(32) 120.0
C(37) C(38) H(33) 119.8
C(39) C(38) H(33) 119.8
C(34) C(39) H(34) 119.9
C(38) C(39) H(34) 119.9
C(40) C(41) H(35) 119.6
C(42) C(41) H(35) 119.6
C(41) C(42) H(36) 119.9
C(43) C(42) H(36) 119.9
C(42) C(43) H(37) 119.9
C(44) C(43) H(37) 119.9
C(43) C(44) H(38) 120.1
C(45) C(44) H(38) 120.1
C(40) C(45) H(39) 119.7
C(44) C(45) H(39) 119.7
Cl(1) C(46) H(40) 109.5
Cl(1) C(46) H(41) 109.5
Cl(2) C(46) H(40) 109.4
Cl(2) C(46) H(41) 109.5
H(40) C(46) H(41) 108.1
C(48) C(49) H(42) 111.3
C(48) C(49) H(43) 111.2
C(50) C(49) H(42) 111.2
C(50) C(49) H(43) 111.2
H(42) C(49) H(43) 109.2
C(49) C(50) H(44) 110.7
C(49) C(50) H(45) 110.7
C(51) C(50) H(44) 110.6
C(51) C(50) H(45) 110.7
H(44) C(50) H(45) 108.8
C(50) C(51) H(46) 111.2
C(50) C(51) H(47) 111.2
C(52) C(51) H(46) 111.2
C(52) C(51) H(47) 111.2
H(46) C(51) H(47) 109.2
C(54) C(55) H(48) 109.5
C(54) C(55) H(49) 109.5
C(54) C(55) H(50) 109.5
H(48) C(55) H(49) 109.5
H(48) C(55) H(50) 109.5
H(49) C(55) H(50) 109.5
C(54) C(56) H(51) 109.5
C(54) C(56) H(52) 109.5
C(54) C(56) H(53) 109.5
H(51) C(56) H(52) 109.5
H(51) C(56) H(53) 109.5
H(52) C(56) H(53) 109.5
C(57) C(58) H(54) 126.7
C(59) C(58) H(54) 126.7
C(58) C(59) H(55) 126.9
C(60) C(59) H(55) 126.9
C(62) C(63) H(56) 123.2
C(64) C(63) H(56) 123.2
C(63) C(64) H(57) 123.3
C(65) C(64) H(57) 123.3
C(67) C(68) H(58) 127.1
C(69) C(68) H(58) 127.1
C(68) C(69) H(59) 126.5
C(70) C(69) H(59) 126.5
C(71) C(72) H(60) 109.5
C(71) C(72) H(61) 109.5
C(71) C(72) H(62) 109.5
H(60) C(72) H(61) 109.5
H(60) C(72) H(62) 109.5
H(61) C(72) H(62) 109.5
C(71) C(73) H(63) 109.5
C(71) C(73) H(64) 109.5
C(71) C(73) H(65) 109.5
H(63) C(73) H(64) 109.5
H(63) C(73) H(65) 109.5
H(64) C(73) H(65) 109.5
C(74) C(75) H(66) 119.8
C(76) C(75) H(66) 119.8
C(75) C(76) H(67) 119.7
C(77) C(76) H(67) 119.7
C(76) C(77) H(68) 120.1
C(78) C(77) H(68) 120.1
C(77) C(78) H(69) 120.0
C(79) C(78) H(69) 120.0
C(74) C(79) H(70) 119.7
C(78) C(79) H(70) 119.7
C(80) C(81) H(71) 119.6
C(82) C(81) H(71) 119.6
C(81) C(82) H(72) 120.2
C(83) C(82) H(72) 120.2
C(82) C(83) H(73) 119.7
C(84) C(83) H(73) 119.7
C(83) C(84) H(74) 119.8
C(85) C(84) H(74) 119.8
C(80) C(85) H(75) 120.2
C(84) C(85) H(75) 120.2
C(86) C(87) H(76) 119.8
C(88) C(87) H(76) 119.8
C(87) C(88) H(77) 119.8
C(89) C(88) H(77) 119.8
C(88) C(89) H(78) 119.9
C(90) C(89) H(78) 120.0
C(89) C(90) H(79) 120.1
C(91) C(90) H(79) 120.1
C(86) C(91) H(80) 119.7
C(90) C(91) H(80) 119.7
Cl(3) C(92) H(92A) 111.8
Cl(3) C(92) H(92B) 112.6
Cl(3) C(92) H(92C) 112.4
Cl(3) C(92) H(92D) 111.4
Cl(4) C(92) H(92A) 107.5
Cl(4) C(92) H(92B) 107.1
Cl(4) C(92) H(92C) 133.4
Cl(4) C(92) H(92D) 72.3
Cl(5) C(92) H(92A) 134.8
Cl(5) C(92) H(92B) 68.6
Cl(5) C(92) H(92C) 105.3
Cl(5) C(92) H(92D) 110.7
H(92A) C(92) H(92B) 106.2
H(92A) C(92) H(92C) 70.1
H(92A) C(92) H(92D) 38.6
H(92B) C(92) H(92C) 39.5
H(92B) C(92) H(92D) 132.3
H(92C) C(92) H(92D) 105.6
C(92) H(92A) H(92D) 71.2
C(92) H(92B) H(92C) 70.4
C(92) H(92C) H(92B) 70.1
C(92) H(92D) H(92A) 70.2

loop_
_geom_bond_atom_site_label_1
_geom_bond_atom_site_label_2
_geom_bond_distance
Cl(1) C(46) 1.769(5)
Cl(2) C(46) 1.763(4)
Cl(3) C(92) 1.763(8)
Cl(4) C(92) 1.752(5)
S(1) C(16) 1.743(3)
S(1) C(19) 1.739(2)
S(2) C(62) 1.747(3)
S(2) C(65) 1.744(3)
P(1) C(1) 1.816(4)
P(1) C(7) 1.807(3)
P(1) C(28) 1.842(3)
P(2) C(47) 1.815(3)
P(2) C(53) 1.814(3)
P(2) C(74) 1.843(4)
N(1) C(11) 1.310(3)
N(1) C(14) 1.415(4)
N(2) C(21) 1.409(3)
N(2) C(24) 1.306(5)
N(3) C(57) 1.303(4)
N(3) C(60) 1.410(4)
N(4) C(67) 1.405(4)
N(4) C(70) 1.301(4)
C(1) C(2) 1.358(4)
C(1) C(8) 1.526(4)
C(2) C(3) 1.516(6)
C(2) C(6) 1.444(4)
C(3) C(4) 1.541(4)
C(4) C(5) 1.541(6)
C(5) C(6) 1.519(4)
C(6) C(7) 1.359(5)
C(7) C(25) 1.516(5)
C(8) C(9) 1.527(4)
C(8) C(10) 1.536(5)
C(8) C(11) 1.517(5)
C(11) C(12) 1.466(4)
C(12) C(13) 1.345(4)
C(13) C(14) 1.453(4)
C(14) C(15) 1.369(4)
C(15) C(16) 1.451(4)
C(15) C(34) 1.500(5)
C(16) C(17) 1.379(4)
C(17) C(18) 1.402(5)
C(18) C(19) 1.383(5)
C(19) C(20) 1.447(4)
C(20) C(21) 1.361(5)
C(20) C(40) 1.498(4)
C(21) C(22) 1.458(5)
C(22) C(23) 1.345(5)
C(23) C(24) 1.469(4)
C(24) C(25) 1.513(4)
C(25) C(26) 1.532(6)
C(25) C(27) 1.539(4)
C(28) C(29) 1.400(6)
C(28) C(33) 1.391(5)
C(29) C(30) 1.392(7)
C(30) C(31) 1.375(7)
C(31) C(32) 1.384(7)
C(32) C(33) 1.392(6)
C(34) C(35) 1.387(4)
C(34) C(39) 1.387(6)
C(35) C(36) 1.384(5)
C(36) C(37) 1.372(6)
C(37) C(38) 1.372(5)
C(38) C(39) 1.388(6)
C(40) C(41) 1.383(5)
C(40) C(45) 1.386(4)
C(41) C(42) 1.385(4)
C(42) C(43) 1.369(4)
C(43) C(44) 1.371(5)
C(44) C(45) 1.393(4)
C(47) C(48) 1.357(6)
C(47) C(54) 1.521(4)
C(48) C(49) 1.506(6)
C(48) C(52) 1.444(4)
C(49) C(50) 1.533(6)
C(50) C(51) 1.544(5)
C(51) C(52) 1.509(6)
C(52) C(53) 1.355(5)
C(53) C(71) 1.519(4)
C(54) C(55) 1.539(6)
C(54) C(56) 1.532(4)
C(54) C(57) 1.528(5)
C(57) C(58) 1.461(4)
C(58) C(59) 1.339(5)
C(59) C(60) 1.452(4)
C(60) C(61) 1.364(5)
C(61) C(62) 1.445(4)
C(61) C(80) 1.502(4)
C(62) C(63) 1.375(5)
C(63) C(64) 1.402(4)
C(64) C(65) 1.381(4)
C(65) C(66) 1.450(4)
C(66) C(67) 1.369(5)
C(66) C(86) 1.493(4)
C(67) C(68) 1.464(4)
C(68) C(69) 1.344(6)
C(69) C(70) 1.465(4)
C(70) C(71) 1.515(5)
C(71) C(72) 1.541(6)
C(71) C(73) 1.544(5)
C(74) C(75) 1.388(6)
C(74) C(79) 1.389(5)
C(75) C(76) 1.395(7)
C(76) C(77) 1.363(7)
C(77) C(78) 1.385(7)
C(78) C(79) 1.392(6)
C(80) C(81) 1.382(5)
C(80) C(85) 1.386(6)
C(81) C(82) 1.395(5)
C(82) C(83) 1.366(6)
C(83) C(84) 1.367(7)
C(84) C(85) 1.399(5)
C(86) C(87) 1.387(5)
C(86) C(91) 1.393(6)
C(87) C(88) 1.389(5)
C(88) C(89) 1.376(6)
C(89) C(90) 1.380(5)
C(90) C(91) 1.391(5)
C(3) H(1) 0.990
C(3) H(2) 0.990
C(4) H(3) 0.990
C(4) H(4) 0.990
C(5) H(5) 0.990
C(5) H(6) 0.990
C(9) H(7) 0.980
C(9) H(8) 0.980
C(9) H(9) 0.980
C(10) H(10) 0.980
C(10) H(11) 0.980
C(10) H(12) 0.980
C(12) H(13) 0.950
C(13) H(14) 0.950
C(17) H(15) 0.950
C(18) H(16) 0.950
C(22) H(17) 0.950
C(23) H(18) 0.950
C(26) H(19) 0.980
C(26) H(20) 0.980
C(26) H(21) 0.980
C(27) H(22) 0.980
C(27) H(23) 0.980
C(27) H(24) 0.980
C(29) H(25) 0.950
C(30) H(26) 0.950
C(31) H(27) 0.950
C(32) H(28) 0.950
C(33) H(29) 0.950
C(35) H(30) 0.950
C(36) H(31) 0.950
C(37) H(32) 0.950
C(38) H(33) 0.950
C(39) H(34) 0.950
C(41) H(35) 0.950
C(42) H(36) 0.950
C(43) H(37) 0.950
C(44) H(38) 0.950
C(45) H(39) 0.950
C(46) H(40) 0.990
C(46) H(41) 0.990
C(49) H(42) 0.990
C(49) H(43) 0.990
C(50) H(44) 0.990
C(50) H(45) 0.990
C(51) H(46) 0.990
C(51) H(47) 0.990
C(55) H(48) 0.980
C(55) H(49) 0.980
C(55) H(50) 0.980
C(56) H(51) 0.980
C(56) H(52) 0.980
C(56) H(53) 0.980
C(58) H(54) 0.950
C(59) H(55) 0.950
C(63) H(56) 0.950
C(64) H(57) 0.950
C(68) H(58) 0.950
C(69) H(59) 0.950
C(72) H(60) 0.980
C(72) H(61) 0.980
C(72) H(62) 0.980
C(73) H(63) 0.980
C(73) H(64) 0.980
C(73) H(65) 0.980
C(75) H(66) 0.950
C(76) H(67) 0.950
C(77) H(68) 0.950
C(78) H(69) 0.950
C(79) H(70) 0.950
C(81) H(71) 0.950
C(82) H(72) 0.950
C(83) H(73) 0.950
C(84) H(74) 0.950
C(85) H(75) 0.950
C(87) H(76) 0.950
C(88) H(77) 0.950
C(89) H(78) 0.950
C(90) H(79) 0.950
C(91) H(80) 0.950
H(92A) H(92D) 0.669
H(92B) H(92C) 0.673

loop_
_geom_contact_atom_site_label_1
_geom_contact_atom_site_label_2
_geom_contact_distance
_geom_contact_site_symmetry_2
Cl(2) C(16) 3.571(3) .
Cl(3) Cl(5) 3.044(15) .
Cl(4) Cl(5) 1.335(12) .
Cl(5) Cl(3) 3.044(15) .
Cl(5) Cl(4) 1.335(12) .
Cl(5) C(65) 3.548(17) .
Cl(5) C(92) 1.926(12) .
S(1) C(46) 3.376(4) .
S(2) C(92) 3.372(8) .
P(2) C(92) 3.546(5) .
N(1) C(46) 3.461(6) .
C(3) C(44) 3.543(6) 66603
C(4) C(44) 3.588(6) 66603
C(15) C(45) 3.588(4) 66603
C(16) Cl(2) 3.571(3) .
C(22) C(62) 3.377(5) .
C(22) C(63) 3.509(5) .
C(23) C(61) 3.590(5) .
C(23) C(62) 3.587(5) .
C(44) C(3) 3.543(6) 66603
C(44) C(4) 3.588(6) 66603
C(45) C(15) 3.588(4) 66603
C(46) S(1) 3.376(4) .
C(46) N(1) 3.461(6) .
C(55) C(81) 3.493(6) 64502
C(61) C(23) 3.590(5) .
C(62) C(22) 3.377(5) .
C(62) C(23) 3.587(5) .
C(63) C(22) 3.509(5) .
C(65) Cl(5) 3.548(17) .
C(76) C(88) 3.488(4) 76603
C(77) C(88) 3.513(4) 76603
C(81) C(55) 3.493(6) 65502
C(88) C(76) 3.488(4) 76603
C(88) C(77) 3.513(4) 76603
C(92) Cl(5) 1.926(12) .
C(92) S(2) 3.372(8) .
C(92) P(2) 3.546(5) .
Cl(1) H(7) 3.368 .
Cl(1) H(10) 3.095 55502
Cl(1) H(13) 3.037 55502
Cl(1) H(25) 3.143 .
Cl(1) H(28) 3.104 56501
Cl(1) H(74) 3.188 .
Cl(1) H(78) 2.971 46404
Cl(1) H(79) 3.350 46404
Cl(2) H(1) 3.261 56501
Cl(2) H(8) 3.384 55502
Cl(2) H(12) 3.589 56501
Cl(2) H(13) 3.332 55502
Cl(2) H(29) 2.923 56501
Cl(2) H(30) 3.537 .
Cl(2) H(74) 3.158 .
Cl(3) H(51) 3.271 65502
Cl(3) H(54) 3.098 65502
Cl(3) H(59) 3.251 76603
Cl(3) H(66) 3.222 .
Cl(3) H(69) 2.966 56501
Cl(3) H(92A) 2.335 .
Cl(3) H(92B) 2.334 .
Cl(3) H(92C) 2.333 .
Cl(3) H(92D) 2.333 .
Cl(4) H(42) 3.488 56501
Cl(4) H(49) 3.381 65502
Cl(4) H(53) 3.453 56501
Cl(4) H(54) 3.394 65502
Cl(4) H(70) 2.920 56501
Cl(4) H(92A) 2.269 .
Cl(4) H(92B) 2.255 .
Cl(4) H(92C) 2.542 .
Cl(4) H(92D) 1.736 .
Cl(5) H(60) 3.451 76603
Cl(5) H(70) 2.782 56501
Cl(5) H(92A) 2.733 .
Cl(5) H(92B) 1.817 .
Cl(5) H(92C) 2.391 .
Cl(5) H(92D) 2.475 .
S(1) H(39) 3.273 66603
S(1) H(40) 3.186 .
S(1) H(41) 2.909 .
S(2) H(17) 3.378 .
S(2) H(18) 3.431 .
S(2) H(92A) 2.977 .
S(2) H(92B) 3.022 .
S(2) H(92C) 2.866 .
S(2) H(92D) 3.193 .
P(1) H(40) 3.300 .
P(1) H(41) 3.198 .
P(2) H(92A) 3.123 .
P(2) H(92B) 3.347 .
P(2) H(92C) 2.792 .
N(1) H(38) 3.154 66603
N(1) H(40) 2.564 .
N(2) H(41) 3.482 .
N(2) H(75) 3.057 .
N(3) H(18) 3.441 .
N(3) H(21) 3.572 .
N(3) H(92A) 2.747 .
N(3) H(92C) 3.440 .
N(3) H(92D) 3.019 .
N(4) H(33) 3.520 66603
N(4) H(92B) 3.077 .
N(4) H(92C) 3.097 .
C(3) H(15) 3.579 54501
C(3) H(30) 3.486 54501
C(3) H(38) 3.482 66603
C(4) H(15) 3.545 54501
C(4) H(16) 3.596 54501
C(4) H(16) 3.084 66603
C(5) H(16) 3.537 54501
C(5) H(16) 3.597 66603
C(5) H(35) 3.321 54501
C(9) H(12) 3.278 55502
C(9) H(30) 3.111 54502
C(9) H(40) 3.549 .
C(10) H(7) 3.396 54502
C(10) H(8) 3.189 54502
C(10) H(30) 3.470 54501
C(11) H(12) 3.466 55502
C(11) H(38) 3.418 66603
C(11) H(40) 3.172 .
C(12) H(12) 3.012 55502
C(12) H(38) 3.450 66603
C(12) H(79) 2.978 66603
C(13) H(9) 3.014 55502
C(13) H(12) 3.383 55502
C(13) H(38) 3.165 66603
C(13) H(79) 3.186 66603
C(13) H(80) 3.406 66603
C(14) H(38) 2.930 66603
C(14) H(39) 3.286 66603
C(14) H(40) 3.163 .
C(15) H(38) 3.399 66603
C(15) H(39) 2.785 66603
C(15) H(40) 3.568 .
C(16) H(39) 2.702 66603
C(16) H(40) 3.570 .
C(17) H(1) 3.218 56501
C(17) H(3) 3.253 56501
C(17) H(39) 3.261 66603
C(18) H(3) 3.299 56501
C(18) H(4) 3.309 66603
C(18) H(6) 3.173 56501
C(21) H(75) 2.994 .
C(22) H(34) 3.357 66603
C(22) H(75) 3.026 .
C(23) H(45) 3.223 .
C(23) H(75) 3.048 .
C(24) H(75) 3.042 .
C(26) H(75) 3.486 .
C(27) H(35) 3.148 54501
C(27) H(36) 3.154 54501
C(27) H(43) 3.381 .
C(29) H(68) 3.236 65502
C(30) H(14) 3.563 54502
C(30) H(68) 3.533 65502
C(31) H(14) 3.055 54502
C(31) H(58) 3.211 45404
C(32) H(13) 3.432 54502
C(32) H(14) 2.956 54502
C(32) H(73) 2.943 54501
C(33) H(14) 3.402 54502
C(33) H(73) 2.890 54501
C(34) H(39) 3.413 66603
C(35) H(1) 3.186 56501
C(35) H(8) 3.359 55502
C(35) H(9) 3.314 55502
C(35) H(11) 3.409 56501
C(36) H(11) 3.563 56501
C(36) H(37) 2.920 67603
C(36) H(78) 3.335 67603
C(37) H(26) 3.337 55502
C(37) H(37) 3.059 67603
C(37) H(46) 3.135 66603
C(37) H(78) 3.433 67603
C(38) H(45) 3.231 66603
C(38) H(46) 3.163 66603
C(39) H(17) 3.503 66603
C(39) H(39) 3.227 66603
C(39) H(80) 3.210 66603
C(40) H(4) 3.249 66603
C(41) H(4) 3.557 66603
C(41) H(6) 3.013 56501
C(41) H(23) 3.105 56501
C(41) H(56) 3.210 .
C(42) H(3) 3.405 66603
C(42) H(6) 3.561 56501
C(42) H(23) 3.032 56501
C(42) H(44) 3.182 56501
C(42) H(56) 3.318 .
C(42) H(57) 3.286 .
C(43) H(2) 2.979 66603
C(43) H(3) 3.437 66603
C(43) H(4) 3.375 66603
C(43) H(44) 3.586 56501
C(43) H(57) 3.042 .
C(44) H(2) 2.757 66603
C(44) H(4) 3.041 66603
C(44) H(34) 3.285 66603
C(44) H(57) 3.486 .
C(44) H(80) 3.154 .
C(45) H(4) 2.967 66603
C(45) H(34) 2.986 66603
C(46) H(7) 3.440 .
C(46) H(10) 3.318 55502
C(46) H(74) 2.968 .
C(49) H(18) 3.424 .
C(49) H(24) 3.064 .
C(49) H(56) 3.504 54501
C(50) H(18) 3.200 .
C(50) H(24) 3.321 .
C(50) H(32) 3.588 66603
C(50) H(33) 3.262 66603
C(50) H(36) 3.493 54501
C(50) H(57) 3.458 54501
C(51) H(32) 3.180 66603
C(51) H(33) 3.298 66603
C(51) H(57) 3.547 54501
C(55) H(51) 3.545 65502
C(55) H(53) 3.273 65502
C(55) H(71) 2.889 64502
C(56) H(48) 3.272 64502
C(56) H(49) 3.342 64502
C(56) H(71) 3.247 54501
C(56) H(72) 3.333 54501
C(57) H(92A) 3.413 .
C(58) H(21) 3.315 .
C(58) H(50) 3.542 65502
C(58) H(53) 3.304 65502
C(59) H(21) 3.049 .
C(59) H(50) 2.962 65502
C(60) H(18) 3.452 .
C(60) H(21) 3.200 .
C(60) H(50) 3.514 65502
C(60) H(92A) 3.370 .
C(60) H(92D) 3.367 .
C(61) H(18) 3.411 .
C(61) H(92D) 3.523 .
C(62) H(17) 2.976 .
C(62) H(18) 3.396 .
C(62) H(92A) 3.498 .
C(62) H(92D) 3.412 .
C(63) H(17) 2.905 .
C(63) H(42) 3.093 56501
C(63) H(44) 3.440 56501
C(64) H(17) 3.156 .
C(64) H(42) 3.566 56501
C(64) H(44) 3.287 56501
C(64) H(47) 3.326 56501
C(65) H(17) 3.399 .
C(65) H(92B) 3.582 .
C(66) H(33) 3.577 66603
C(67) H(27) 3.503 55504
C(67) H(33) 3.535 66603
C(68) H(27) 2.895 55504
C(68) H(61) 3.191 76603
C(69) H(61) 3.461 76603
C(72) H(65) 3.227 75603
C(72) H(76) 2.980 76603
C(73) H(62) 3.228 75603
C(73) H(64) 3.594 75603
C(73) H(65) 2.995 75603
C(73) H(76) 3.409 54501
C(73) H(77) 3.207 54501
C(75) H(55) 3.447 64502
C(76) H(55) 3.019 64502
C(76) H(77) 3.127 76603
C(77) H(55) 2.810 64502
C(77) H(77) 2.870 76603
C(77) H(78) 3.528 76603
C(78) H(54) 3.421 64502
C(78) H(55) 3.058 64502
C(78) H(64) 3.398 75603
C(78) H(77) 3.246 76603
C(79) H(55) 3.468 64502
C(79) H(64) 3.445 75603
C(81) H(42) 3.398 56501
C(81) H(48) 3.442 65502
C(81) H(49) 3.273 65502
C(81) H(50) 3.188 65502
C(81) H(52) 3.220 56501
C(82) H(20) 3.526 56501
C(82) H(22) 3.132 56501
C(82) H(52) 3.165 56501
C(82) H(66) 3.333 65502
C(82) H(67) 3.436 65502
C(83) H(20) 3.359 56501
C(83) H(22) 2.697 56501
C(83) H(67) 2.972 65502
C(84) H(22) 3.090 56501
C(84) H(41) 3.367 .
C(84) H(67) 3.148 65502
C(85) H(19) 3.532 .
C(86) H(27) 3.230 55504
C(87) H(47) 3.113 56501
C(87) H(60) 3.585 76603
C(87) H(62) 3.304 76603
C(87) H(63) 3.284 56501
C(88) H(32) 3.227 67603
C(88) H(47) 3.482 56501
C(88) H(63) 3.069 56501
C(88) H(67) 3.563 76603
C(89) H(28) 3.569 55504
C(89) H(31) 3.071 67603
C(89) H(32) 2.946 67603
C(89) H(67) 3.544 76603
C(90) H(27) 3.387 55504
C(90) H(28) 3.201 55504
C(90) H(31) 3.111 67603
C(90) H(32) 3.490 67603
C(90) H(37) 3.445 .
C(90) H(38) 3.336 .
C(91) H(27) 2.967 55504
C(91) H(38) 3.233 .
C(92) H(51) 3.557 65502
C(92) H(92A) 1.010 .
C(92) H(92B) 0.995 .
C(92) H(92C) 0.997 .
C(92) H(92D) 1.015 .
H(1) Cl(2) 3.261 54501
H(1) C(17) 3.218 54501
H(1) C(35) 3.186 54501
H(1) H(15) 2.895 54501
H(1) H(30) 2.665 54501
H(2) C(43) 2.979 66603
H(2) C(44) 2.757 66603
H(2) H(30) 3.470 54501
H(2) H(31) 3.556 54501
H(2) H(37) 2.963 66603
H(2) H(38) 2.564 66603
H(3) C(17) 3.253 54501
H(3) C(18) 3.299 54501
H(3) C(42) 3.405 66603
H(3) C(43) 3.437 66603
H(3) H(3) 3.346 65603
H(3) H(5) 3.502 65603
H(3) H(15) 2.787 54501
H(3) H(16) 2.877 54501
H(3) H(16) 3.003 66603
H(4) C(18) 3.309 66603
H(4) C(40) 3.249 66603
H(4) C(41) 3.557 66603
H(4) C(43) 3.375 66603
H(4) C(44) 3.041 66603
H(4) C(45) 2.967 66603
H(4) H(16) 2.475 66603
H(4) H(38) 3.405 66603
H(4) H(39) 3.294 66603
H(5) H(3) 3.502 65603
H(5) H(15) 3.540 66603
H(5) H(16) 3.122 66603
H(5) H(35) 3.422 54501
H(5) H(36) 3.310 54501
H(6) C(18) 3.173 54501
H(6) C(41) 3.013 54501
H(6) C(42) 3.561 54501
H(6) H(16) 2.809 54501
H(6) H(35) 2.455 54501
H(6) H(36) 3.460 54501
H(7) Cl(1) 3.368 .
H(7) C(10) 3.396 55502
H(7) C(46) 3.440 .
H(7) H(10) 3.034 55502
H(7) H(11) 3.479 55502
H(7) H(12) 3.129 55502
H(7) H(30) 3.252 54502
H(7) H(40) 2.763 .
H(8) Cl(2) 3.384 54502
H(8) C(10) 3.189 55502
H(8) C(35) 3.359 54502
H(8) H(10) 3.303 55502
H(8) H(11) 3.165 55502
H(8) H(12) 2.607 55502
H(8) H(30) 2.619 54502
H(9) C(13) 3.014 54502
H(9) C(35) 3.314 54502
H(9) H(14) 2.781 54502
H(9) H(30) 2.971 54502
H(10) Cl(1) 3.095 54502
H(10) C(46) 3.318 54502
H(10) H(7) 3.034 54502
H(10) H(8) 3.303 54502
H(10) H(40) 2.905 54502
H(11) C(35) 3.409 54501
H(11) C(36) 3.563 54501
H(11) H(7) 3.479 54502
H(11) H(8) 3.165 54502
H(11) H(30) 2.711 54501
H(11) H(31) 3.031 54501
H(12) Cl(2) 3.589 54501
H(12) C(9) 3.278 54502
H(12) C(11) 3.466 54502
H(12) C(12) 3.012 54502
H(12) C(13) 3.383 54502
H(12) H(7) 3.129 54502
H(12) H(8) 2.607 54502
H(12) H(13) 3.034 54502
H(12) H(30) 3.477 54501
H(13) Cl(1) 3.037 54502
H(13) Cl(2) 3.332 54502
H(13) C(32) 3.432 55502
H(13) H(12) 3.034 55502
H(13) H(28) 3.067 55502
H(13) H(29) 3.461 55502
H(13) H(79) 2.805 66603
H(14) C(30) 3.563 55502
H(14) C(31) 3.055 55502
H(14) C(32) 2.956 55502
H(14) C(33) 3.402 55502
H(14) H(9) 2.781 55502
H(14) H(27) 3.309 55502
H(14) H(28) 3.152 55502
H(14) H(38) 3.579 66603
H(14) H(79) 3.201 66603
H(14) H(80) 3.061 66603
H(15) C(3) 3.579 56501
H(15) C(4) 3.545 56501
H(15) H(1) 2.895 56501
H(15) H(3) 2.787 56501
H(15) H(5) 3.540 66603
H(15) H(39) 3.594 66603
H(16) C(4) 3.596 56501
H(16) C(4) 3.084 66603
H(16) C(5) 3.537 56501
H(16) C(5) 3.597 66603
H(16) H(3) 2.877 56501
H(16) H(3) 3.003 66603
H(16) H(4) 2.475 66603
H(16) H(5) 3.122 66603
H(16) H(6) 2.809 56501
H(17) S(2) 3.378 .
H(17) C(39) 3.503 66603
H(17) C(62) 2.976 .
H(17) C(63) 2.905 .
H(17) C(64) 3.156 .
H(17) C(65) 3.399 .
H(17) H(34) 2.766 66603
H(17) H(56) 3.248 .
H(17) H(75) 3.509 .
H(18) S(2) 3.431 .
H(18) N(3) 3.441 .
H(18) C(49) 3.424 .
H(18) C(50) 3.200 .
H(18) C(60) 3.452 .
H(18) C(61) 3.411 .
H(18) C(62) 3.396 .
H(18) H(43) 2.791 .
H(18) H(44) 3.515 .
H(18) H(45) 2.434 .
H(18) H(75) 3.539 .
H(19) C(85) 3.532 .
H(19) H(55) 3.478 .
H(19) H(68) 3.432 65502
H(19) H(75) 2.911 .
H(20) C(82) 3.526 54501
H(20) C(83) 3.359 54501
H(20) H(72) 3.142 54501
H(20) H(73) 2.818 54501
H(21) N(3) 3.572 .
H(21) C(58) 3.315 .
H(21) C(59) 3.049 .
H(21) C(60) 3.200 .
H(21) H(43) 3.167 .
H(21) H(55) 3.300 .
H(21) H(75) 3.365 .
H(22) C(82) 3.132 54501
H(22) C(83) 2.697 54501
H(22) C(84) 3.090 54501
H(22) H(35) 2.941 54501
H(22) H(36) 3.596 54501
H(22) H(72) 3.417 54501
H(22) H(73) 2.725 54501
H(22) H(74) 3.340 54501
H(23) C(41) 3.105 54501
H(23) C(42) 3.032 54501
H(23) H(35) 2.540 54501
H(23) H(36) 2.387 54501
H(24) C(49) 3.064 .
H(24) C(50) 3.321 .
H(24) H(35) 3.569 54501
H(24) H(36) 3.129 54501
H(24) H(42) 3.231 .
H(24) H(43) 2.408 .
H(24) H(44) 3.142 .
H(24) H(45) 3.219 .
H(25) Cl(1) 3.143 .
H(25) H(68) 2.670 65502
H(25) H(78) 2.962 46404
H(26) C(37) 3.337 54502
H(26) H(32) 3.270 54502
H(26) H(68) 3.263 65502
H(26) H(78) 3.416 46404
H(27) C(67) 3.503 45404
H(27) C(68) 2.895 45404
H(27) C(86) 3.230 45404
H(27) C(90) 3.387 45404
H(27) C(91) 2.967 45404
H(27) H(14) 3.309 54502
H(27) H(58) 2.410 45404
H(27) H(80) 3.067 45404
H(28) Cl(1) 3.104 54501
H(28) C(89) 3.569 45404
H(28) C(90) 3.201 45404
H(28) H(13) 3.067 54502
H(28) H(14) 3.152 54502
H(28) H(67) 3.360 64502
H(28) H(73) 2.936 54501
H(28) H(79) 3.100 45404
H(29) Cl(2) 2.923 54501
H(29) H(13) 3.461 54502
H(29) H(73) 2.856 54501
H(29) H(74) 3.393 54501
H(30) Cl(2) 3.537 .
H(30) C(3) 3.486 56501
H(30) C(9) 3.111 55502
H(30) C(10) 3.470 56501
H(30) H(1) 2.665 56501
H(30) H(2) 3.470 56501
H(30) H(7) 3.252 55502
H(30) H(8) 2.619 55502
H(30) H(9) 2.971 55502
H(30) H(11) 2.711 56501
H(30) H(12) 3.477 56501
H(31) C(89) 3.071 67603
H(31) C(90) 3.111 67603
H(31) H(2) 3.556 56501
H(31) H(11) 3.031 56501
H(31) H(37) 2.833 67603
H(31) H(78) 2.721 67603
H(31) H(79) 2.793 67603
H(32) C(50) 3.588 66603
H(32) C(51) 3.180 66603
H(32) C(88) 3.227 67603
H(32) C(89) 2.946 67603
H(32) C(90) 3.490 67603
H(32) H(26) 3.270 55502
H(32) H(37) 3.055 67603
H(32) H(44) 3.398 66603
H(32) H(45) 3.564 66603
H(32) H(46) 2.509 66603
H(32) H(47) 3.244 66603
H(32) H(77) 3.383 67603
H(32) H(78) 2.931 67603
H(33) N(4) 3.520 66603
H(33) C(50) 3.262 66603
H(33) C(51) 3.298 66603
H(33) C(66) 3.577 66603
H(33) C(67) 3.535 66603
H(33) H(44) 3.516 66603
H(33) H(45) 2.626 66603
H(33) H(46) 2.567 66603
H(34) C(22) 3.357 66603
H(34) C(44) 3.285 66603
H(34) C(45) 2.986 66603
H(34) H(17) 2.766 66603
H(34) H(38) 3.100 66603
H(34) H(39) 2.536 66603
H(34) H(80) 2.725 66603
H(35) C(5) 3.321 56501
H(35) C(27) 3.148 56501
H(35) H(5) 3.422 56501
H(35) H(6) 2.455 56501
H(35) H(22) 2.941 56501
H(35) H(23) 2.540 56501
H(35) H(24) 3.569 56501
H(35) H(56) 3.205 .
H(36) C(27) 3.154 56501
H(36) C(50) 3.493 56501
H(36) H(5) 3.310 56501
H(36) H(6) 3.460 56501
H(36) H(22) 3.596 56501
H(36) H(23) 2.387 56501
H(36) H(24) 3.129 56501
H(36) H(44) 2.631 56501
H(36) H(45) 3.549 56501
H(36) H(56) 3.414 .
H(36) H(57) 3.528 .
H(37) C(36) 2.920 67603
H(37) C(37) 3.059 67603
H(37) C(90) 3.445 .
H(37) H(2) 2.963 66603
H(37) H(31) 2.833 67603
H(37) H(32) 3.055 67603
H(37) H(44) 3.382 56501
H(37) H(57) 3.110 .
H(37) H(79) 3.347 .
H(38) N(1) 3.154 66603
H(38) C(3) 3.482 66603
H(38) C(11) 3.418 66603
H(38) C(12) 3.450 66603
H(38) C(13) 3.165 66603
H(38) C(14) 2.930 66603
H(38) C(15) 3.399 66603
H(38) C(90) 3.336 .
H(38) C(91) 3.233 .
H(38) H(2) 2.564 66603
H(38) H(4) 3.405 66603
H(38) H(14) 3.579 66603
H(38) H(34) 3.100 66603
H(38) H(79) 2.915 .
H(38) H(80) 2.703 .
H(39) S(1) 3.273 66603
H(39) C(14) 3.286 66603
H(39) C(15) 2.785 66603
H(39) C(16) 2.702 66603
H(39) C(17) 3.261 66603
H(39) C(34) 3.413 66603
H(39) C(39) 3.227 66603
H(39) H(4) 3.294 66603
H(39) H(15) 3.594 66603
H(39) H(34) 2.536 66603
H(40) S(1) 3.186 .
H(40) P(1) 3.300 .
H(40) N(1) 2.564 .
H(40) C(9) 3.549 .
H(40) C(11) 3.172 .
H(40) C(14) 3.163 .
H(40) C(15) 3.568 .
H(40) C(16) 3.570 .
H(40) H(7) 2.763 .
H(40) H(10) 2.905 55502
H(41) S(1) 2.909 .
H(41) P(1) 3.198 .
H(41) N(2) 3.482 .
H(41) C(84) 3.367 .
H(41) H(74) 2.520 .
H(41) H(75) 3.447 .
H(42) Cl(4) 3.488 54501
H(42) C(63) 3.093 54501
H(42) C(64) 3.566 54501
H(42) C(81) 3.398 54501
H(42) H(24) 3.231 .
H(42) H(56) 2.726 54501
H(42) H(57) 3.593 54501
H(42) H(71) 3.020 54501
H(43) C(27) 3.381 .
H(43) H(18) 2.791 .
H(43) H(21) 3.167 .
H(43) H(24) 2.408 .
H(44) C(42) 3.182 54501
H(44) C(43) 3.586 54501
H(44) C(63) 3.440 54501
H(44) C(64) 3.287 54501
H(44) H(18) 3.515 .
H(44) H(24) 3.142 .
H(44) H(32) 3.398 66603
H(44) H(33) 3.516 66603
H(44) H(36) 2.631 54501
H(44) H(37) 3.382 54501
H(44) H(56) 3.028 54501
H(44) H(57) 2.717 54501
H(45) C(23) 3.223 .
H(45) C(38) 3.231 66603
H(45) H(18) 2.434 .
H(45) H(24) 3.219 .
H(45) H(32) 3.564 66603
H(45) H(33) 2.626 66603
H(45) H(36) 3.549 54501
H(46) C(37) 3.135 66603
H(46) C(38) 3.163 66603
H(46) H(32) 2.509 66603
H(46) H(33) 2.567 66603
H(47) C(64) 3.326 54501
H(47) C(87) 3.113 54501
H(47) C(88) 3.482 54501
H(47) H(32) 3.244 66603
H(47) H(57) 2.846 54501
H(47) H(76) 3.020 54501
H(48) C(56) 3.272 65502
H(48) C(81) 3.442 64502
H(48) H(51) 2.852 65502
H(48) H(52) 3.447 65502
H(48) H(53) 3.005 65502
H(48) H(71) 2.911 64502
H(48) H(72) 3.376 64502
H(48) H(92A) 3.070 .
H(48) H(92D) 3.420 .
H(49) Cl(4) 3.381 64502
H(49) C(56) 3.342 65502
H(49) C(81) 3.273 64502
H(49) H(51) 3.363 65502
H(49) H(52) 3.518 65502
H(49) H(53) 2.667 65502
H(49) H(71) 2.483 64502
H(49) H(92D) 3.221 64502
H(50) C(58) 3.542 64502
H(50) C(59) 2.962 64502
H(50) C(60) 3.514 64502
H(50) C(81) 3.188 64502
H(50) H(55) 2.775 64502
H(50) H(71) 2.793 64502
H(51) Cl(3) 3.271 64502
H(51) C(55) 3.545 64502
H(51) C(92) 3.557 64502
H(51) H(48) 2.852 64502
H(51) H(49) 3.363 64502
H(51) H(71) 3.574 54501
H(51) H(72) 3.263 54501
H(51) H(92A) 3.181 64502
H(51) H(92D) 2.931 64502
H(52) C(81) 3.220 54501
H(52) C(82) 3.165 54501
H(52) H(48) 3.447 64502
H(52) H(49) 3.518 64502
H(52) H(71) 2.694 54501
H(52) H(72) 2.597 54501
H(53) Cl(4) 3.453 54501
H(53) C(55) 3.273 64502
H(53) C(58) 3.304 64502
H(53) H(48) 3.005 64502
H(53) H(49) 2.667 64502
H(53) H(54) 3.245 64502
H(53) H(71) 3.021 54501
H(54) Cl(3) 3.098 64502
H(54) Cl(4) 3.394 64502
H(54) C(78) 3.421 65502
H(54) H(53) 3.245 65502
H(54) H(69) 3.257 65502
H(54) H(92D) 3.537 64502
H(55) C(75) 3.447 65502
H(55) C(76) 3.019 65502
H(55) C(77) 2.810 65502
H(55) C(78) 3.058 65502
H(55) C(79) 3.468 65502
H(55) H(19) 3.478 .
H(55) H(21) 3.300 .
H(55) H(50) 2.775 65502
H(55) H(67) 3.409 65502
H(55) H(68) 3.092 65502
H(55) H(69) 3.473 65502
H(56) C(41) 3.210 .
H(56) C(42) 3.318 .
H(56) C(49) 3.504 56501
H(56) H(17) 3.248 .
H(56) H(35) 3.205 .
H(56) H(36) 3.414 .
H(56) H(42) 2.726 56501
H(56) H(44) 3.028 56501
H(57) C(42) 3.286 .
H(57) C(43) 3.042 .
H(57) C(44) 3.486 .
H(57) C(50) 3.458 56501
H(57) C(51) 3.547 56501
H(57) H(36) 3.528 .
H(57) H(37) 3.110 .
H(57) H(42) 3.593 56501
H(57) H(44) 2.717 56501
H(57) H(47) 2.846 56501
H(58) C(31) 3.211 55504
H(58) H(27) 2.410 55504
H(58) H(61) 2.994 76603
H(58) H(66) 3.571 76603
H(59) Cl(3) 3.251 76603
H(59) H(61) 3.504 76603
H(59) H(69) 3.109 75603
H(59) H(92B) 3.504 76603
H(60) Cl(5) 3.451 76603
H(60) C(87) 3.585 76603
H(60) H(65) 3.043 75603
H(60) H(76) 2.688 76603
H(61) C(68) 3.191 76603
H(61) C(69) 3.461 76603
H(61) H(58) 2.994 76603
H(61) H(59) 3.504 76603
H(61) H(76) 3.227 76603
H(61) H(92B) 3.490 .
H(61) H(92C) 3.444 .
H(62) C(73) 3.228 75603
H(62) C(87) 3.304 76603
H(62) H(63) 3.456 75603
H(62) H(64) 3.057 75603
H(62) H(65) 2.689 75603
H(62) H(76) 2.571 76603
H(62) H(77) 3.321 76603
H(63) C(87) 3.284 54501
H(63) C(88) 3.069 54501
H(63) H(62) 3.456 75603
H(63) H(76) 2.950 54501
H(63) H(77) 2.528 54501
H(64) C(73) 3.594 75603
H(64) C(78) 3.398 75603
H(64) C(79) 3.445 75603
H(64) H(62) 3.057 75603
H(64) H(65) 2.731 75603
H(64) H(69) 3.237 75603
H(64) H(70) 3.324 75603
H(64) H(77) 3.158 54501
H(65) C(72) 3.227 75603
H(65) C(73) 2.995 75603
H(65) H(60) 3.043 75603
H(65) H(62) 2.689 75603
H(65) H(64) 2.731 75603
H(65) H(65) 2.464 75603
H(65) H(76) 3.046 54501
H(65) H(77) 3.497 54501
H(66) Cl(3) 3.222 .
H(66) C(82) 3.333 64502
H(66) H(58) 3.571 76603
H(66) H(72) 3.160 64502
H(67) C(82) 3.436 64502
H(67) C(83) 2.972 64502
H(67) C(84) 3.148 64502
H(67) C(88) 3.563 76603
H(67) C(89) 3.544 76603
H(67) H(28) 3.360 65502
H(67) H(55) 3.409 64502
H(67) H(73) 3.085 64502
H(67) H(74) 3.386 64502
H(67) H(77) 3.422 76603
H(67) H(78) 3.378 76603
H(68) C(29) 3.236 64502
H(68) C(30) 3.533 64502
H(68) H(19) 3.432 64502
H(68) H(25) 2.670 64502
H(68) H(26) 3.263 64502
H(68) H(55) 3.092 64502
H(68) H(77) 3.017 76603
H(68) H(78) 3.118 76603
H(69) Cl(3) 2.966 54501
H(69) H(54) 3.257 64502
H(69) H(55) 3.473 64502
H(69) H(59) 3.109 75603
H(69) H(64) 3.237 75603
H(69) H(77) 3.595 76603
H(70) Cl(4) 2.920 54501
H(70) Cl(5) 2.782 54501
H(70) H(64) 3.324 75603
H(71) C(55) 2.889 65502
H(71) C(56) 3.247 56501
H(71) H(42) 3.020 56501
H(71) H(48) 2.911 65502
H(71) H(49) 2.483 65502
H(71) H(50) 2.793 65502
H(71) H(51) 3.574 56501
H(71) H(52) 2.694 56501
H(71) H(53) 3.021 56501
H(72) C(56) 3.333 56501
H(72) H(20) 3.142 56501
H(72) H(22) 3.417 56501
H(72) H(48) 3.376 65502
H(72) H(51) 3.263 56501
H(72) H(52) 2.597 56501
H(72) H(66) 3.160 65502
H(73) C(32) 2.943 56501
H(73) C(33) 2.890 56501
H(73) H(20) 2.818 56501
H(73) H(22) 2.725 56501
H(73) H(28) 2.936 56501
H(73) H(29) 2.856 56501
H(73) H(67) 3.085 65502
H(74) Cl(1) 3.188 .
H(74) Cl(2) 3.158 .
H(74) C(46) 2.968 .
H(74) H(22) 3.340 56501
H(74) H(29) 3.393 56501
H(74) H(41) 2.520 .
H(74) H(67) 3.386 65502
H(75) N(2) 3.057 .
H(75) C(21) 2.994 .
H(75) C(22) 3.026 .
H(75) C(23) 3.048 .
H(75) C(24) 3.042 .
H(75) C(26) 3.486 .
H(75) H(17) 3.509 .
H(75) H(18) 3.539 .
H(75) H(19) 2.911 .
H(75) H(21) 3.365 .
H(75) H(41) 3.447 .
H(76) C(72) 2.980 76603
H(76) C(73) 3.409 56501
H(76) H(47) 3.020 56501
H(76) H(60) 2.688 76603
H(76) H(61) 3.227 76603
H(76) H(62) 2.571 76603
H(76) H(63) 2.950 56501
H(76) H(65) 3.046 56501
H(77) C(73) 3.207 56501
H(77) C(76) 3.127 76603
H(77) C(77) 2.870 76603
H(77) C(78) 3.246 76603
H(77) H(32) 3.383 67603
H(77) H(62) 3.321 76603
H(77) H(63) 2.528 56501
H(77) H(64) 3.158 56501
H(77) H(65) 3.497 56501
H(77) H(67) 3.422 76603
H(77) H(68) 3.017 76603
H(77) H(69) 3.595 76603
H(78) Cl(1) 2.971 56504
H(78) C(36) 3.335 67603
H(78) C(37) 3.433 67603
H(78) C(77) 3.528 76603
H(78) H(25) 2.962 56504
H(78) H(26) 3.416 56504
H(78) H(31) 2.721 67603
H(78) H(32) 2.931 67603
H(78) H(67) 3.378 76603
H(78) H(68) 3.118 76603
H(79) Cl(1) 3.350 56504
H(79) C(12) 2.978 66603
H(79) C(13) 3.186 66603
H(79) H(13) 2.805 66603
H(79) H(14) 3.201 66603
H(79) H(28) 3.100 55504
H(79) H(31) 2.793 67603
H(79) H(37) 3.347 .
H(79) H(38) 2.915 .
H(80) C(13) 3.406 66603
H(80) C(39) 3.210 66603
H(80) C(44) 3.154 .
H(80) H(14) 3.061 66603
H(80) H(27) 3.067 55504
H(80) H(34) 2.725 66603
H(80) H(38) 2.703 .
H(92A) Cl(3) 2.335 .
H(92A) Cl(4) 2.269 .
H(92A) Cl(5) 2.733 .
H(92A) S(2) 2.977 .
H(92A) P(2) 3.123 .
H(92A) N(3) 2.747 .
H(92A) C(57) 3.413 .
H(92A) C(60) 3.370 .
H(92A) C(62) 3.498 .
H(92A) C(92) 1.010 .
H(92A) H(48) 3.070 .
H(92A) H(51) 3.181 65502
H(92A) H(92B) 1.603 .
H(92A) H(92C) 1.153 .
H(92B) Cl(3) 2.334 .
H(92B) Cl(4) 2.255 .
H(92B) Cl(5) 1.817 .
H(92B) S(2) 3.022 .
H(92B) P(2) 3.347 .
H(92B) N(4) 3.077 .
H(92B) C(65) 3.582 .
H(92B) C(92) 0.995 .
H(92B) H(59) 3.504 76603
H(92B) H(61) 3.490 .
H(92B) H(92A) 1.603 .
H(92B) H(92D) 1.839 .
H(92C) Cl(3) 2.333 .
H(92C) Cl(4) 2.542 .
H(92C) Cl(5) 2.391 .
H(92C) S(2) 2.866 .
H(92C) P(2) 2.792 .
H(92C) N(3) 3.440 .
H(92C) N(4) 3.097 .
H(92C) C(92) 0.997 .
H(92C) H(61) 3.444 .
H(92C) H(92A) 1.153 .
H(92C) H(92D) 1.603 .
H(92D) Cl(3) 2.333 .
H(92D) Cl(4) 1.736 .
H(92D) Cl(5) 2.475 .
H(92D) S(2) 3.193 .
H(92D) N(3) 3.019 .
H(92D) C(60) 3.367 .
H(92D) C(61) 3.523 .
H(92D) C(62) 3.412 .
H(92D) C(92) 1.015 .
H(92D) H(48) 3.420 .
H(92D) H(49) 3.221 65502
H(92D) H(51) 2.931 65502
H(92D) H(54) 3.537 65502
H(92D) H(92B) 1.839 .
H(92D) H(92C) 1.603 .

loop_
_geom_torsion_atom_site_label_1
_geom_torsion_atom_site_label_2
_geom_torsion_atom_site_label_3
_geom_torsion_atom_site_label_4
_geom_torsion
Cl(5) Cl(4) C(92) Cl(3) -98.5(8)
Cl(4) Cl(5) C(92) Cl(3) 98.7(6)
C(16) S(1) C(19) C(18) 1.4(2)
C(16) S(1) C(19) C(20) -179.3(3)
C(19) S(1) C(16) C(15) 178.7(3)
C(19) S(1) C(16) C(17) -1.6(2)
C(62) S(2) C(65) C(64) 1.5(3)
C(62) S(2) C(65) C(66) -172.6(3)
C(65) S(2) C(62) C(61) 177.0(3)
C(65) S(2) C(62) C(63) -1.6(3)
C(1) P(1) C(7) C(6) -9.8(2)
C(1) P(1) C(7) C(25) -176.3(3)
C(7) P(1) C(1) C(2) 8.4(2)
C(7) P(1) C(1) C(8) 175.4(2)
C(1) P(1) C(28) C(29) 132.4(3)
C(1) P(1) C(28) C(33) -45.8(3)
C(28) P(1) C(1) C(2) 115.3(2)
C(28) P(1) C(1) C(8) -77.7(3)
C(7) P(1) C(28) C(29) -130.6(3)
C(7) P(1) C(28) C(33) 51.2(3)
C(28) P(1) C(7) C(6) -114.8(2)
C(28) P(1) C(7) C(25) 78.7(3)
C(47) P(2) C(53) C(52) -7.4(2)
C(47) P(2) C(53) C(71) -175.3(3)
C(53) P(2) C(47) C(48) 7.4(2)
C(53) P(2) C(47) C(54) 174.0(3)
C(47) P(2) C(74) C(75) 123.9(2)
C(47) P(2) C(74) C(79) -55.2(3)
C(74) P(2) C(47) C(48) 114.0(2)
C(74) P(2) C(47) C(54) -79.3(3)
C(53) P(2) C(74) C(75) -138.9(2)
C(53) P(2) C(74) C(79) 41.9(3)
C(74) P(2) C(53) C(52) -113.4(2)
C(74) P(2) C(53) C(71) 78.7(3)
C(11) N(1) C(14) C(13) -0.2(3)
C(11) N(1) C(14) C(15) 179.9(2)
C(14) N(1) C(11) C(8) 177.0(3)
C(14) N(1) C(11) C(12) 0.1(3)
C(21) N(2) C(24) C(23) 1.0(4)
C(21) N(2) C(24) C(25) -177.7(3)
C(24) N(2) C(21) C(20) 175.5(3)
C(24) N(2) C(21) C(22) -1.3(4)
C(57) N(3) C(60) C(59) 0.6(4)
C(57) N(3) C(60) C(61) -178.0(3)
C(60) N(3) C(57) C(54) 175.9(3)
C(60) N(3) C(57) C(58) -0.7(4)
C(67) N(4) C(70) C(69) -1.1(4)
C(67) N(4) C(70) C(71) -179.7(3)
C(70) N(4) C(67) C(66) 179.1(4)
C(70) N(4) C(67) C(68) 1.3(4)
P(1) C(1) C(2) C(3) 166.2(3)
P(1) C(1) C(2) C(6) -5.1(3)
P(1) C(1) C(8) C(9) 25.3(3)
P(1) C(1) C(8) C(10) 145.1(2)
P(1) C(1) C(8) C(11) -93.7(3)
C(2) C(1) C(8) C(9) -170.3(3)
C(2) C(1) C(8) C(10) -50.5(4)
C(2) C(1) C(8) C(11) 70.7(4)
C(8) C(1) C(2) C(3) -0.6(5)
C(8) C(1) C(2) C(6) -171.8(2)
C(1) C(2) C(3) C(4) -150.3(3)
C(1) C(2) C(6) C(5) 171.9(3)
C(1) C(2) C(6) C(7) -2.5(4)
C(3) C(2) C(6) C(5) -1.5(3)
C(3) C(2) C(6) C(7) -175.9(3)
C(6) C(2) C(3) C(4) 21.4(3)
C(2) C(3) C(4) C(5) -33.0(3)
C(3) C(4) C(5) C(6) 32.0(3)
C(4) C(5) C(6) C(2) -19.0(3)
C(4) C(5) C(6) C(7) 153.7(4)
C(2) C(6) C(7) P(1) 8.7(3)
C(2) C(6) C(7) C(25) 175.0(3)
C(5) C(6) C(7) P(1) -163.8(3)
C(5) C(6) C(7) C(25) 2.5(6)
P(1) C(7) C(25) C(24) 91.4(3)
P(1) C(7) C(25) C(26) -28.4(4)
P(1) C(7) C(25) C(27) -149.2(2)
C(6) C(7) C(25) C(24) -72.6(4)
C(6) C(7) C(25) C(26) 167.6(3)
C(6) C(7) C(25) C(27) 46.8(4)
C(1) C(8) C(11) N(1) 16.5(4)
C(1) C(8) C(11) C(12) -167.1(3)
C(9) C(8) C(11) N(1) -105.1(3)
C(9) C(8) C(11) C(12) 71.3(4)
C(10) C(8) C(11) N(1) 137.3(3)
C(10) C(8) C(11) C(12) -46.3(4)
N(1) C(11) C(12) C(13) -0.0(3)
C(8) C(11) C(12) C(13) -176.8(3)
C(11) C(12) C(13) C(14) -0.1(2)
C(12) C(13) C(14) N(1) 0.2(3)
C(12) C(13) C(14) C(15) -179.9(2)
N(1) C(14) C(15) C(16) 0.0(4)
N(1) C(14) C(15) C(34) 178.8(3)
C(13) C(14) C(15) C(16) -179.8(3)
C(13) C(14) C(15) C(34) -1.1(5)
C(14) C(15) C(16) S(1) -3.3(5)
C(14) C(15) C(16) C(17) 177.1(3)
C(14) C(15) C(34) C(35) -92.2(3)
C(14) C(15) C(34) C(39) 84.9(3)
C(16) C(15) C(34) C(35) 86.7(3)
C(16) C(15) C(34) C(39) -96.2(3)
C(34) C(15) C(16) S(1) 178.0(2)
C(34) C(15) C(16) C(17) -1.7(5)
S(1) C(16) C(17) C(18) 1.5(4)
C(15) C(16) C(17) C(18) -178.9(3)
C(16) C(17) C(18) C(19) -0.4(4)
C(17) C(18) C(19) S(1) -0.9(4)
C(17) C(18) C(19) C(20) 179.8(3)
S(1) C(19) C(20) C(21) -1.1(5)
S(1) C(19) C(20) C(40) 177.2(2)
C(18) C(19) C(20) C(21) 178.1(3)
C(18) C(19) C(20) C(40) -3.6(5)
C(19) C(20) C(21) N(2) 3.5(5)
C(19) C(20) C(21) C(22) 179.6(3)
C(19) C(20) C(40) C(41) -75.7(5)
C(19) C(20) C(40) C(45) 108.3(4)
C(21) C(20) C(40) C(41) 102.8(4)
C(21) C(20) C(40) C(45) -73.3(5)
C(40) C(20) C(21) N(2) -174.9(3)
C(40) C(20) C(21) C(22) 1.3(5)
N(2) C(21) C(22) C(23) 1.1(4)
C(20) C(21) C(22) C(23) -175.5(3)
C(21) C(22) C(23) C(24) -0.5(4)
C(22) C(23) C(24) N(2) -0.3(4)
C(22) C(23) C(24) C(25) 178.3(3)
N(2) C(24) C(25) C(7) -10.8(4)
N(2) C(24) C(25) C(26) 111.6(4)
N(2) C(24) C(25) C(27) -131.4(3)
C(23) C(24) C(25) C(7) 170.7(3)
C(23) C(24) C(25) C(26) -66.8(4)
C(23) C(24) C(25) C(27) 50.2(5)
P(1) C(28) C(29) C(30) -177.8(3)
P(1) C(28) C(33) C(32) 178.9(2)
C(29) C(28) C(33) C(32) 0.7(5)
C(33) C(28) C(29) C(30) 0.4(6)
C(28) C(29) C(30) C(31) -1.5(7)
C(29) C(30) C(31) C(32) 1.4(7)
C(30) C(31) C(32) C(33) -0.3(6)
C(31) C(32) C(33) C(28) -0.8(6)
C(15) C(34) C(35) C(36) 177.1(2)
C(15) C(34) C(39) C(38) -177.1(3)
C(35) C(34) C(39) C(38) 0.1(3)
C(39) C(34) C(35) C(36) -0.1(3)
C(34) C(35) C(36) C(37) 0.8(4)
C(35) C(36) C(37) C(38) -1.4(5)
C(36) C(37) C(38) C(39) 1.4(5)
C(37) C(38) C(39) C(34) -0.7(5)
C(20) C(40) C(41) C(42) -177.4(3)
C(20) C(40) C(45) C(44) 176.4(3)
C(41) C(40) C(45) C(44) 0.3(6)
C(45) C(40) C(41) C(42) -1.2(6)
C(40) C(41) C(42) C(43) 2.1(6)
C(41) C(42) C(43) C(44) -1.9(6)
C(42) C(43) C(44) C(45) 1.0(6)
C(43) C(44) C(45) C(40) -0.2(5)
P(2) C(47) C(48) C(49) 166.6(3)
P(2) C(47) C(48) C(52) -5.7(3)
P(2) C(47) C(54) C(55) 23.9(4)
P(2) C(47) C(54) C(56) 143.4(3)
P(2) C(47) C(54) C(57) -94.6(3)
C(48) C(47) C(54) C(55) -172.0(3)
C(48) C(47) C(54) C(56) -52.6(5)
C(48) C(47) C(54) C(57) 69.5(4)
C(54) C(47) C(48) C(49) 0.3(6)
C(54) C(47) C(48) C(52) -172.0(3)
C(47) C(48) C(49) C(50) -153.1(4)
C(47) C(48) C(52) C(51) 173.9(3)
C(47) C(48) C(52) C(53) -0.0(4)
C(49) C(48) C(52) C(51) -0.3(4)
C(49) C(48) C(52) C(53) -174.1(3)
C(52) C(48) C(49) C(50) 19.6(3)
C(48) C(49) C(50) C(51) -31.0(3)
C(49) C(50) C(51) C(52) 30.8(4)
C(50) C(51) C(52) C(48) -19.0(4)
C(50) C(51) C(52) C(53) 153.3(4)
C(48) C(52) C(53) P(2) 5.7(4)
C(48) C(52) C(53) C(71) 173.2(3)
C(51) C(52) C(53) P(2) -166.2(3)
C(51) C(52) C(53) C(71) 1.3(6)
P(2) C(53) C(71) C(70) 92.5(4)
P(2) C(53) C(71) C(72) -26.4(4)
P(2) C(53) C(71) C(73) -146.7(3)
C(52) C(53) C(71) C(70) -73.0(4)
C(52) C(53) C(71) C(72) 168.1(3)
C(52) C(53) C(71) C(73) 47.9(5)
C(47) C(54) C(57) N(3) 11.3(5)
C(47) C(54) C(57) C(58) -172.5(3)
C(55) C(54) C(57) N(3) -109.9(4)
C(55) C(54) C(57) C(58) 66.3(4)
C(56) C(54) C(57) N(3) 133.6(3)
C(56) C(54) C(57) C(58) -50.2(5)
N(3) C(57) C(58) C(59) 0.6(4)
C(54) C(57) C(58) C(59) -176.0(3)
C(57) C(58) C(59) C(60) -0.1(3)
C(58) C(59) C(60) N(3) -0.3(4)
C(58) C(59) C(60) C(61) 178.3(4)
N(3) C(60) C(61) C(62) 0.4(6)
N(3) C(60) C(61) C(80) 176.8(3)
C(59) C(60) C(61) C(62) -177.9(3)
C(59) C(60) C(61) C(80) -1.6(6)
C(60) C(61) C(62) S(2) -3.4(5)
C(60) C(61) C(62) C(63) 175.1(3)
C(60) C(61) C(80) C(81) -89.6(4)
C(60) C(61) C(80) C(85) 89.9(5)
C(62) C(61) C(80) C(81) 87.1(4)
C(62) C(61) C(80) C(85) -93.5(4)
C(80) C(61) C(62) S(2) -179.8(2)
C(80) C(61) C(62) C(63) -1.3(5)
S(2) C(62) C(63) C(64) 1.3(4)
C(61) C(62) C(63) C(64) -177.3(3)
C(62) C(63) C(64) C(65) -0.2(4)
C(63) C(64) C(65) S(2) -1.1(4)
C(63) C(64) C(65) C(66) 173.1(3)
S(2) C(65) C(66) C(67) 2.1(6)
S(2) C(65) C(66) C(86) 179.0(2)
C(64) C(65) C(66) C(67) -171.2(4)
C(64) C(65) C(66) C(86) 5.7(6)
C(65) C(66) C(67) N(4) -1.9(6)
C(65) C(66) C(67) C(68) 175.5(4)
C(65) C(66) C(86) C(87) -106.3(3)
C(65) C(66) C(86) C(91) 74.9(4)
C(67) C(66) C(86) C(87) 70.8(4)
C(67) C(66) C(86) C(91) -108.0(4)
C(86) C(66) C(67) N(4) -178.7(3)
C(86) C(66) C(67) C(68) -1.4(6)
N(4) C(67) C(68) C(69) -1.0(4)
C(66) C(67) C(68) C(69) -178.7(4)
C(67) C(68) C(69) C(70) 0.3(4)
C(68) C(69) C(70) N(4) 0.5(5)
C(68) C(69) C(70) C(71) 179.1(4)
N(4) C(70) C(71) C(53) -6.4(5)
N(4) C(70) C(71) C(72) 114.7(4)
N(4) C(70) C(71) C(73) -127.9(4)
C(69) C(70) C(71) C(53) 175.2(3)
C(69) C(70) C(71) C(72) -63.7(4)
C(69) C(70) C(71) C(73) 53.7(5)
P(2) C(74) C(75) C(76) -178.6(2)
P(2) C(74) C(79) C(78) 179.2(2)
C(75) C(74) C(79) C(78) 0.0(4)
C(79) C(74) C(75) C(76) 0.6(4)
C(74) C(75) C(76) C(77) -0.7(5)
C(75) C(76) C(77) C(78) 0.0(4)
C(76) C(77) C(78) C(79) 0.6(5)
C(77) C(78) C(79) C(74) -0.6(5)
C(61) C(80) C(81) C(82) 177.3(3)
C(61) C(80) C(85) C(84) -178.0(3)
C(81) C(80) C(85) C(84) 1.4(6)
C(85) C(80) C(81) C(82) -2.2(5)
C(80) C(81) C(82) C(83) 1.1(6)
C(81) C(82) C(83) C(84) 0.7(6)
C(82) C(83) C(84) C(85) -1.5(7)
C(83) C(84) C(85) C(80) 0.4(7)
C(66) C(86) C(87) C(88) -178.1(3)
C(66) C(86) C(91) C(90) 177.7(2)
C(87) C(86) C(91) C(90) -1.1(4)
C(91) C(86) C(87) C(88) 0.8(4)
C(86) C(87) C(88) C(89) 0.2(4)
C(87) C(88) C(89) C(90) -0.8(5)
C(88) C(89) C(90) C(91) 0.5(5)
C(89) C(90) C(91) C(86) 0.5(5)
